data_1511944
loop_
_publ_author_name
'Danjo, Hiroshi'
'Iwaso, Kazuhisa'
'Kawahata, Masatoshi'
'Ohara, Kazuaki'
'Miyazawa, Toshifumi'
'Yamaguchi, Kentaro'

_publ_section_title
;
 Preparation of Tris(spiroorthocarbonate) Cyclophanes as Back to Back
 Ditopic Hosts
;
_journal_issue 9
_journal_name_full 'Organic Letters'
_journal_page_first 2164
_journal_paper_doi 10.1021/ol4006882
_journal_volume 15
_journal_year 2013
_chemical_formula_sum 'C213 H24 O12'
_chemical_formula_weight 2774.32
_chemical_name_systematic
; 
 ? 
;
_space_group_IT_number 81
_symmetry_cell_setting tetragonal
_symmetry_space_group_name_Hall 'P -4'
_symmetry_space_group_name_H-M 'P -4'
_atom_sites_solution_hydrogens geom
_atom_sites_solution_primary direct
_atom_sites_solution_secondary difmap
_audit_creation_method SHELXL-97
_cell_angle_alpha 90.00
_cell_angle_beta 90.00
_cell_angle_gamma 90.00
_cell_formula_units_Z 4
_cell_length_a 23.187(3)
_cell_length_b 23.187(3)
_cell_length_c 26.056(5)
_cell_measurement_temperature 100
_cell_volume 14009(4)
_computing_cell_refinement 'HKL 2000'
_computing_data_collection 'HKL 2000'
_computing_data_reduction 'HKL 2000'
_computing_molecular_graphics 'ORTEP-3 for Windows (Farrugia, 1997)'
_computing_publication_material 'SHELXH-97 (Sheldrick, 1997)'
_computing_structure_refinement 'SHELXH-97 (Sheldrick, 1997)'
_computing_structure_solution 'SHELXS-97 (Sheldrick, 1990)'
_diffrn_ambient_temperature 100
_diffrn_detector_area_resol_mean 19.4932
_diffrn_measured_fraction_theta_full 0.993
_diffrn_measured_fraction_theta_max 0.993
_diffrn_measurement_device_type 'ADSC-Q315 CCD'
_diffrn_measurement_method dtprofit.ref
_diffrn_radiation_monochromator synchrotron
_diffrn_radiation_source synchrotron
_diffrn_radiation_type synchrotron
_diffrn_radiation_wavelength 0.75000
_diffrn_reflns_av_R_equivalents 0.0811
_diffrn_reflns_av_sigmaI/netI 0.0593
_diffrn_reflns_limit_h_max 24
_diffrn_reflns_limit_h_min -23
_diffrn_reflns_limit_k_max 24
_diffrn_reflns_limit_k_min -24
_diffrn_reflns_limit_l_max 27
_diffrn_reflns_limit_l_min -27
_diffrn_reflns_number 54405
_diffrn_reflns_theta_full 23.26
_diffrn_reflns_theta_max 23.26
_diffrn_reflns_theta_min 0.93
_diffrn_standards_decay_% 0
_diffrn_standards_number 0
_exptl_absorpt_coefficient_mu 0.082
_exptl_absorpt_correction_type none
_exptl_crystal_colour 'dark purple'
_exptl_crystal_density_diffrn 1.315
_exptl_crystal_density_method 'not measured'
_exptl_crystal_description needle
_exptl_crystal_F_000 5592
_exptl_crystal_size_max 0.1
_exptl_crystal_size_mid 0.05
_exptl_crystal_size_min 0.02
_refine_diff_density_max 0.725
_refine_diff_density_min -0.510
_refine_diff_density_rms 0.137
_refine_ls_abs_structure_details 'Flack H D (1983), Acta Cryst. A39, 876-881'
_refine_ls_abs_structure_Flack -1(3)
_refine_ls_extinction_method none
_refine_ls_goodness_of_fit_ref 2.230
_refine_ls_hydrogen_treatment constr
_refine_ls_matrix_type full
_refine_ls_number_parameters 918
_refine_ls_number_reflns 17014
_refine_ls_number_restraints 164
_refine_ls_restrained_S_all 2.229
_refine_ls_R_factor_all 0.2171
_refine_ls_R_factor_gt 0.2016
_refine_ls_shift/su_max 0.000
_refine_ls_shift/su_mean 0.000
_refine_ls_structure_factor_coef Fsqd
_refine_ls_weighting_details 'calc w=1/[\s^2^(Fo^2^)+(0.2000P)^2^+0.0000P] where P=(Fo^2^+2Fc^2^)/3'
_refine_ls_weighting_scheme calc
_refine_ls_wR_factor_gt 0.4817
_refine_ls_wR_factor_ref 0.5027
_reflns_number_gt 14100
_reflns_number_total 17014
_reflns_threshold_expression >2sigma(I)
_cod_data_source_file ol4006882_si_005.cif
_cod_data_source_block 12B01dan02
_cod_original_sg_symbol_H-M P-4
_cod_database_code 1511944

loop_
_symmetry_equiv_pos_as_xyz
'x, y, z'
'-x, -y, z'
'y, -x, -z'
'-y, x, -z'

loop_
_atom_site_label
_atom_site_type_symbol
_atom_site_fract_x
_atom_site_fract_y
_atom_site_fract_z
_atom_site_U_iso_or_equiv
_atom_site_adp_type
_atom_site_occupancy
_atom_site_symmetry_multiplicity
_atom_site_calc_flag
_atom_site_refinement_flags
_atom_site_disorder_assembly
_atom_site_disorder_group
C1 C 0.1662(4) 0.0572(4) 0.3630(4) 0.056(2) Uiso 1 1 d . . .
C2 C 0.1520(4) 0.0493(4) 0.3140(4) 0.059(2) Uiso 1 1 d . . .
C3 C 0.1907(4) 0.0283(4) 0.2771(4) 0.064(2) Uiso 1 1 d . . .
C4 C 0.2445(5) 0.0106(5) 0.2889(5) 0.077(3) Uiso 1 1 d . . .
H1 H 0.2698 -0.0033 0.2640 0.093 Uiso 1 1 calc R . .
C5 C 0.2610(4) 0.0144(5) 0.3427(4) 0.068(3) Uiso 1 1 d D . .
C6 C 0.3172(6) -0.0002(6) 0.3548(5) 0.101(4) Uiso 1 1 d D . .
H2 H 0.3437 -0.0093 0.3293 0.122 Uiso 1 1 calc R . .
C7 C 0.3327(6) -0.0010(6) 0.4058(5) 0.098(4) Uiso 1 1 d D . .
C8 C 0.2951(6) 0.0214(6) 0.4448(6) 0.095(4) Uiso 1 1 d . . .
H4 H 0.3067 0.0257 0.4787 0.114 Uiso 1 1 calc R . .
C9 C 0.2407(5) 0.0362(5) 0.4282(5) 0.077(3) Uiso 1 1 d . . .
H5 H 0.2141 0.0458 0.4535 0.092 Uiso 1 1 calc R . .
C10 C 0.2218(5) 0.0383(5) 0.3796(5) 0.075(3) Uiso 1 1 d . . .
C21 C 0.1248(4) 0.0850(4) 0.4009(3) 0.055(2) Uiso 1 1 d . . .
C22 C 0.0720(4) 0.0617(4) 0.4100(3) 0.052(2) Uiso 1 1 d . . .
C23 C 0.0361(4) 0.0835(4) 0.4480(3) 0.054(2) Uiso 1 1 d . . .
C24 C 0.0446(4) 0.1318(4) 0.4733(4) 0.065(2) Uiso 1 1 d . . .
H6 H 0.0175 0.1464 0.4962 0.078 Uiso 1 1 calc R . .
C25 C 0.0984(4) 0.1609(4) 0.4633(4) 0.063(2) Uiso 1 1 d . . .
C26 C 0.1114(5) 0.2145(5) 0.4893(4) 0.069(3) Uiso 1 1 d . . .
H7 H 0.0859 0.2296 0.5134 0.082 Uiso 1 1 calc R . .
C27 C 0.1616(5) 0.2428(5) 0.4779(5) 0.076(3) Uiso 1 1 d . . .
C28 C 0.1993(5) 0.2196(5) 0.4438(5) 0.077(3) Uiso 1 1 d . . .
H8 H 0.2334 0.2393 0.4370 0.092 Uiso 1 1 calc R . .
C29 C 0.1894(5) 0.1693(5) 0.4193(5) 0.076(3) Uiso 1 1 d . . .
H9 H 0.2170 0.1548 0.3969 0.091 Uiso 1 1 calc R . .
C30 C 0.1384(4) 0.1387(4) 0.4274(4) 0.058(2) Uiso 1 1 d . . .
C421 C 0.1751(5) 0.2996(5) 0.5058(5) 0.082(3) Uiso 1 1 d D . .
C41 C 0.0105(4) 0.0315(4) 0.1354(3) 0.055(2) Uiso 1 1 d . . .
C42 C 0.0479(4) 0.0493(4) 0.1710(4) 0.055(2) Uiso 1 1 d . . .
C43 C 0.0737(4) 0.1034(4) 0.1701(4) 0.059(2) Uiso 1 1 d . . .
C44 C 0.0610(5) 0.1456(5) 0.1323(4) 0.074(3) Uiso 1 1 d . . .
H10 H 0.0781 0.1819 0.1317 0.089 Uiso 1 1 calc R . .
C45 C 0.0209(4) 0.1278(4) 0.0966(4) 0.061(2) Uiso 1 1 d . . .
C46 C 0.0022(5) 0.1691(6) 0.0601(5) 0.083(3) Uiso 1 1 d . . .
H11 H 0.0173 0.2062 0.0617 0.100 Uiso 1 1 calc R . .
C47 C -0.0383(5) 0.1563(5) 0.0218(5) 0.077(3) Uiso 1 1 d . . .
C48 C -0.0624(5) 0.0989(5) 0.0232(5) 0.076(3) Uiso 1 1 d . . .
H12 H -0.0911 0.0896 -0.0003 0.092 Uiso 1 1 calc R . .
C49 C -0.0453(4) 0.0580(5) 0.0570(4) 0.066(2) Uiso 1 1 d . . .
H13 H -0.0603 0.0208 0.0550 0.079 Uiso 1 1 calc R . .
C50 C -0.0044(4) 0.0717(4) 0.0955(3) 0.054(2) Uiso 1 1 d . . .
C441 C -0.0587(8) 0.1987(8) -0.0179(7) 0.117(5) Uiso 1 1 d D . .
C61 C 0.3817(4) 0.6295(4) 0.1408(4) 0.055(2) Uiso 1 1 d . . .
C62 C 0.3897(5) 0.6229(5) 0.1917(4) 0.066(2) Uiso 1 1 d . . .
C63 C 0.3947(4) 0.6695(4) 0.2257(4) 0.064(2) Uiso 1 1 d . . .
C64 C 0.3889(5) 0.7225(5) 0.2132(4) 0.070(3) Uiso 1 1 d . . .
H14 H 0.3902 0.7516 0.2378 0.083 Uiso 1 1 calc R . .
C65 C 0.3804(5) 0.7358(5) 0.1598(5) 0.075(3) Uiso 1 1 d . . .
C66 C 0.3770(5) 0.7928(5) 0.1413(5) 0.083(3) Uiso 1 1 d D A .
H15 H 0.3798 0.8228 0.1649 0.099 Uiso 1 1 calc R . .
C67 C 0.3700(7) 0.8062(6) 0.0923(6) 0.101(4) Uiso 1 1 d D . .
C68 C 0.3678(6) 0.7573(6) 0.0548(6) 0.100(4) Uiso 1 1 d D A .
H17 H 0.3638 0.7638 0.0198 0.120 Uiso 1 1 calc R . .
C69 C 0.3717(5) 0.7052(6) 0.0734(5) 0.085(3) Uiso 1 1 d . . .
H18 H 0.3707 0.6754 0.0495 0.102 Uiso 1 1 calc R A .
C70 C 0.3770(5) 0.6893(5) 0.1222(4) 0.068(3) Uiso 1 1 d . A .
C81 C 0.3736(5) 0.5811(5) 0.1040(4) 0.067(3) Uiso 1 1 d . . .
C82 C 0.4150(4) 0.5447(4) 0.0912(4) 0.059(2) Uiso 1 1 d . . .
C83 C 0.4071(4) 0.5024(4) 0.0530(4) 0.060(2) Uiso 1 1 d . . .
C84 C 0.3599(5) 0.4920(5) 0.0278(4) 0.072(3) Uiso 1 1 d . . .
H19 H 0.3574 0.4642 0.0022 0.086 Uiso 1 1 calc R . .
C85 C 0.3108(5) 0.5283(5) 0.0431(4) 0.074(3) Uiso 1 1 d . . .
C86 C 0.2558(5) 0.5176(5) 0.0211(5) 0.075(3) Uiso 1 1 d . . .
H20 H 0.2525 0.4893 -0.0040 0.090 Uiso 1 1 calc R . .
C87 C 0.2050(6) 0.5490(6) 0.0363(5) 0.088(3) Uiso 1 1 d . . .
C88 C 0.2164(7) 0.5936(7) 0.0722(6) 0.100(4) Uiso 1 1 d . . .
H21 H 0.1857 0.6165 0.0829 0.120 Uiso 1 1 calc R . .
C89 C 0.2682(5) 0.6045(5) 0.0913(4) 0.074(3) Uiso 1 1 d . . .
H22 H 0.2727 0.6360 0.1131 0.088 Uiso 1 1 calc R . .
C90 C 0.3171(4) 0.5698(4) 0.0797(4) 0.064(2) Uiso 1 1 d . . .
C481 C 0.1471(9) 0.5339(9) 0.0144(8) 0.137(6) Uiso 1 1 d D . .
C101 C 0.4684(4) 0.4998(4) 0.3671(3) 0.053(2) Uiso 1 1 d . . .
C102 C 0.4353(4) 0.5291(4) 0.3329(4) 0.058(2) Uiso 1 1 d . . .
C103 C 0.3742(4) 0.5310(4) 0.3354(4) 0.064(2) Uiso 1 1 d . . .
C104 C 0.3449(5) 0.5041(4) 0.3746(4) 0.068(3) Uiso 1 1 d . . .
H23 H 0.3052 0.5088 0.3777 0.081 Uiso 1 1 calc R . .
C105 C 0.3744(5) 0.4703(4) 0.4089(4) 0.067(2) Uiso 1 1 d . . .
C106 C 0.3451(5) 0.4379(5) 0.4460(4) 0.070(3) Uiso 1 1 d . . .
H24 H 0.3052 0.4404 0.4482 0.084 Uiso 1 1 calc R . .
C107 C 0.3755(6) 0.4012(6) 0.4803(5) 0.087(3) Uiso 1 1 d . . .
C108 C 0.4369(5) 0.3989(5) 0.4769(5) 0.077(3) Uiso 1 1 d . . .
H25 H 0.4577 0.3750 0.4987 0.092 Uiso 1 1 calc R . .
C109 C 0.4649(5) 0.4324(5) 0.4412(4) 0.074(3) Uiso 1 1 d . . .
H26 H 0.5050 0.4316 0.4405 0.089 Uiso 1 1 calc R . .
C110 C 0.4370(4) 0.4666(4) 0.4069(4) 0.060(2) Uiso 1 1 d . . .
C491 C 0.3457(8) 0.3594(8) 0.5156(7) 0.118(5) Uiso 1 1 d D . .
C492 C 0.3486(14) 0.3875(13) 0.5677(10) 0.190(11) Uiso 1 1 d D . .
C151 C 0.1099(4) 0.0533(4) 0.2370(4) 0.061(2) Uiso 1 1 d . . .
C152 C 0.0000 0.0000 0.4199(5) 0.057(3) Uiso 1 2 d S . .
C153 C 0.4028(5) 0.5852(5) 0.2696(4) 0.069(3) Uiso 1 1 d . . .
C154 C 0.5000 0.5000 0.0786(5) 0.061(3) Uiso 1 2 d S . .
O1 O 0.1013(3) 0.0623(3) 0.2885(3) 0.0717(18) Uiso 1 1 d . . .
O2 O 0.1629(3) 0.0262(3) 0.2291(3) 0.0717(18) Uiso 1 1 d . . .
O3 O 0.0480(3) 0.0128(3) 0.3902(3) 0.0672(17) Uiso 1 1 d . . .
O4 O -0.0123(3) 0.0481(3) 0.4503(3) 0.0640(16) Uiso 1 1 d . . .
O5 O 0.0673(3) 0.0207(3) 0.2141(3) 0.0681(17) Uiso 1 1 d . . .
O6 O 0.1098(3) 0.1088(3) 0.2116(3) 0.0732(18) Uiso 1 1 d . . .
O7 O 0.3969(3) 0.5707(3) 0.2178(3) 0.0660(17) Uiso 1 1 d . . .
O8 O 0.4036(3) 0.6461(3) 0.2753(3) 0.0676(17) Uiso 1 1 d . . .
O9 O 0.4596(3) 0.4720(3) 0.0478(3) 0.0618(16) Uiso 1 1 d . . .
O10 O 0.4700(3) 0.5409(3) 0.1100(2) 0.0600(15) Uiso 1 1 d . . .
O11 O 0.4529(3) 0.5628(3) 0.2908(3) 0.0702(18) Uiso 1 1 d . . .
O12 O 0.3544(3) 0.5636(3) 0.2972(3) 0.0729(18) Uiso 1 1 d . . .
C424 C 0.1417(14) 0.4235(12) 0.4092(12) 0.184(10) Uiso 1 1 d D . .
C442 C -0.0356(18) 0.1884(18) -0.0734(11) 0.225(14) Uiso 1 1 d D . .
C401 C 0.3934(9) -0.0166(9) 0.4266(8) 0.137(6) Uiso 1 1 d D . .
C493 C 0.2986(16) 0.4303(17) 0.5643(15) 0.224(14) Uiso 1 1 d D . .
C422 C 0.141(2) 0.3538(17) 0.4887(14) 0.28(2) Uiso 1 1 d D . .
C482 C 0.1192(12) 0.4829(11) 0.0441(9) 0.170(8) Uiso 1 1 d D . .
C483 C 0.1228(13) 0.4809(16) 0.1019(10) 0.209(12) Uiso 1 1 d D . .
C484 C 0.0672(12) 0.4541(12) 0.1244(11) 0.170(8) Uiso 1 1 d D . .
C423 C 0.1559(13) 0.3646(11) 0.4325(11) 0.176(9) Uiso 1 1 d D . .
C403 C 0.450(3) 0.0900(19) 0.445(3) 0.36(4) Uiso 1 1 d D . .
C404 C 0.444(2) 0.157(2) 0.446(2) 0.27(2) Uiso 1 1 d D . .
C402 C 0.4225(16) 0.0313(14) 0.4571(14) 0.213(13) Uiso 1 1 d D . .
C494 C 0.275(2) 0.436(2) 0.6202(17) 0.264(19) Uiso 1 1 d D . .
C443 C 0.021(7) 0.213(8) -0.096(10) 0.9(2) Uiso 1 1 d D . .
C444 C 0.077(2) 0.211(2) -0.128(2) 0.27(2) Uiso 1 1 d D . .
C461 C 0.394(3) 0.8583(12) 0.0656(12) 0.20(3) Uiso 0.42(4) 1 d PDU A 1
C462 C 0.4192(18) 0.9080(12) 0.0966(18) 0.149(18) Uiso 0.42(4) 1 d PDU A 1
C463 C 0.389(2) 0.9665(13) 0.080(2) 0.16(2) Uiso 0.42(4) 1 d PDU A 1
C464 C 0.338(2) 0.949(3) 0.045(2) 0.17(2) Uiso 0.42(4) 1 d PDU A 1
C465 C 0.3650(14) 0.8635(8) 0.0673(9) 0.118(10) Uiso 0.58(4) 1 d PDU A 2
C466 C 0.4147(16) 0.872(2) 0.0270(12) 0.199(18) Uiso 0.58(4) 1 d PDU A 2
C467 C 0.389(2) 0.868(3) -0.0282(12) 0.23(2) Uiso 0.58(4) 1 d PDU A 2
C468 C 0.438(3) 0.864(3) -0.0687(15) 0.21(2) Uiso 0.58(4) 1 d PDU A 2
C601 C 0.2188(16) 0.4003(16) 0.2689(16) 0.230(15) Uiso 1 1 d D . .
C602 C 0.2713(14) 0.4339(16) 0.2681(13) 0.213(13) Uiso 1 1 d D . .
C603 C 0.2846(16) 0.3935(15) 0.3090(14) 0.213(13) Uiso 1 1 d D . .
C604 C 0.2656(14) 0.3369(15) 0.3291(15) 0.219(13) Uiso 1 1 d D . .
C605 C 0.2133(15) 0.3485(16) 0.2999(14) 0.217(13) Uiso 1 1 d D . .
C607 C 0.3196(12) 0.4501(16) 0.2411(14) 0.207(12) Uiso 1 1 d D . .
C608 C 0.3409(15) 0.380(2) 0.3206(16) 0.248(17) Uiso 1 1 d D . .
C609 C 0.3188(14) 0.3096(12) 0.3407(14) 0.203(12) Uiso 1 1 d D . .
C613 C 0.3782(11) 0.4294(13) 0.2468(11) 0.181(10) Uiso 1 1 d D . .
C614 C 0.3880(14) 0.3961(13) 0.2883(11) 0.186(10) Uiso 1 1 d D . .
C617 C 0.3030(14) 0.2481(12) 0.3361(12) 0.188(10) Uiso 1 1 d D . .
C623 C 0.4229(12) 0.4025(12) 0.2143(11) 0.175(9) Uiso 1 1 d D . .
C624 C 0.4307(17) 0.362(2) 0.2617(14) 0.224(15) Uiso 1 1 d D . .
C627 C 0.3261(17) 0.1953(14) 0.3160(14) 0.212(13) Uiso 1 1 d D . .
C633 C 0.4302(15) 0.3728(14) 0.1676(10) 0.196(11) Uiso 1 1 d D . .
C634 C 0.4564(13) 0.3501(13) 0.2147(10) 0.179(9) Uiso 1 1 d D . .
C714 C 0.3974(13) 0.2847(13) 0.3235(11) 0.171(9) Uiso 1 1 d . . .
C717 C 0.4081(14) 0.3711(14) 0.1178(12) 0.171(9) Uiso 1 1 d . . .
C721 C 0.249(2) 0.230(2) 0.0854(18) 0.212(13) Uiso 1 1 d . . .
C723 C 0.1731(18) 0.3097(17) 0.2638(15) 0.213(12) Uiso 1 1 d . . .
C726 C 0.3969(13) 0.2322(14) 0.3124(12) 0.176(9) Uiso 1 1 d . . .
C733 C 0.1687(13) 0.2381(13) 0.2029(12) 0.164(8) Uiso 1 1 d . . .
C734 C 0.1851(18) 0.2380(18) 0.2524(18) 0.215(13) Uiso 1 1 d . . .
C736 C 0.416(3) 0.150(3) 0.275(3) 0.33(3) Uiso 1 1 d . . .
C763 C 0.3557(17) 0.1132(16) 0.1920(16) 0.201(12) Uiso 1 1 d . . .
C765 C 0.4609(13) 0.3277(14) 0.1634(12) 0.168(8) Uiso 1 1 d . . .
C767 C 0.4629(14) 0.2329(15) 0.1219(13) 0.190(10) Uiso 1 1 d . . .
C768 C 0.4780(19) 0.275(2) 0.1637(18) 0.230(15) Uiso 1 1 d . . .
C770 C 0.2445(17) 0.1627(16) 0.2564(15) 0.206(12) Uiso 1 1 d . . .
C776 C 0.2435(17) 0.3706(16) 0.1042(13) 0.195(11) Uiso 1 1 d . . .
C780 C 0.4322(13) 0.2847(13) 0.0933(12) 0.178(9) Uiso 1 1 d . . .
C781 C 0.214(2) 0.319(2) 0.0931(18) 0.238(16) Uiso 1 1 d . . .
C782 C 0.4361(13) 0.1503(13) 0.1860(12) 0.177(9) Uiso 1 1 d . . .
C788 C 0.1976(15) 0.3794(15) 0.1387(13) 0.190(10) Uiso 1 1 d . . .
C789 C 0.3033(17) 0.3775(15) 0.0915(13) 0.184(10) Uiso 1 1 d . . .
C790 C 0.403(2) 0.143(2) 0.138(2) 0.259(18) Uiso 1 1 d . . .
C791 C 0.2775(18) 0.1885(19) 0.0860(16) 0.208(12) Uiso 1 1 d . . .
C801 C 0.3024(13) 0.1082(12) 0.2128(11) 0.168(8) Uiso 1 1 d . . .
C803 C 0.348(3) 0.123(3) 0.246(3) 0.33(3) Uiso 1 1 d . . .
C806 C 0.244(2) 0.429(2) 0.169(2) 0.256(18) Uiso 1 1 d . . .
C831 C 0.472(2) 0.225(3) 0.184(2) 0.28(2) Uiso 1 1 d . . .
C901 C 0.2112(14) 0.1863(14) 0.1688(13) 0.182(10) Uiso 1 1 d . . .
C902 C 0.1940(14) 0.1976(15) 0.2148(14) 0.183(10) Uiso 1 1 d . . .
C912 C 0.170(2) 0.334(2) 0.206(2) 0.266(19) Uiso 1 1 d . . .
C914 C 0.2164(15) 0.2334(14) 0.2905(14) 0.191(11) Uiso 1 1 d . . .
C918 C 0.4345(12) 0.3382(13) 0.1256(11) 0.154(7) Uiso 1 1 d . . .
C919 C 0.260(2) 0.148(2) 0.154(2) 0.261(18) Uiso 1 1 d . . .
C920 C 0.357(2) 0.269(2) 0.0618(17) 0.234(15) Uiso 1 1 d . . .
C928 C 0.3437(14) 0.3627(13) 0.0833(12) 0.167(8) Uiso 1 1 d . . .
C929 C 0.300(2) 0.229(2) 0.0615(17) 0.230(15) Uiso 1 1 d . . .
C930 C 0.2783(14) 0.2785(15) 0.0654(12) 0.181(10) Uiso 1 1 d . . .
C931 C 0.2160(16) 0.2108(16) 0.1181(14) 0.190(11) Uiso 1 1 d . . .
C932 C 0.2030(16) 0.2625(17) 0.1056(13) 0.192(11) Uiso 1 1 d . . .
C942 C 0.1667(15) 0.2879(15) 0.1587(14) 0.195(11) Uiso 1 1 d . . .
C961 C 0.4518(16) 0.3236(18) 0.2628(14) 0.199(12) Uiso 1 1 d . . .
C964 C 0.4679(17) 0.2477(17) 0.2521(15) 0.212(13) Uiso 1 1 d . . .
C501 C 0.4344(10) 0.0581(9) 0.6355(8) 0.149(7) Uiso 1 1 d D . .
C502 C 0.4504(12) 0.1113(9) 0.6610(9) 0.167(8) Uiso 1 1 d D . .
C503 C 0.4539(13) 0.0982(9) 0.7155(9) 0.184(10) Uiso 1 1 d D . .
C504 C 0.4394(10) 0.0385(9) 0.7163(8) 0.156(7) Uiso 1 1 d D . .
C505 C 0.4186(13) 0.0118(12) 0.6692(9) 0.198(11) Uiso 1 1 d D . .
C506 C 0.3951(12) 0.0683(13) 0.5961(12) 0.196(11) Uiso 1 1 d D . .
C507 C 0.4328(12) 0.1632(10) 0.6443(10) 0.178(9) Uiso 1 1 d D . .
C508 C 0.4426(9) 0.1432(8) 0.7503(8) 0.146(7) Uiso 1 1 d D . .
C509 C 0.4096(10) 0.0276(10) 0.7618(9) 0.164(8) Uiso 1 1 d D . .
C510 C 0.3688(10) -0.0218(11) 0.6708(9) 0.161(8) Uiso 1 1 d D . .
C511 C 0.3711(12) 0.1230(13) 0.5847(15) 0.206(12) Uiso 1 1 d D . .
C512 C 0.3922(14) 0.1729(13) 0.6039(13) 0.221(14) Uiso 1 1 d D . .
C513 C 0.4137(9) 0.2082(10) 0.6782(8) 0.151(7) Uiso 1 1 d D . .
C514 C 0.4229(10) 0.1964(9) 0.7284(8) 0.153(7) Uiso 1 1 d D . .
C515 C 0.4017(11) 0.1246(10) 0.7876(10) 0.171(9) Uiso 1 1 d D . .
C516 C 0.3926(11) 0.0679(9) 0.8033(9) 0.157(8) Uiso 1 1 d D . .
C517 C 0.3604(10) -0.0130(11) 0.7581(9) 0.170(8) Uiso 1 1 d D . .
C518 C 0.3398(9) -0.0408(12) 0.7159(9) 0.170(9) Uiso 1 1 d D . .
C520 C 0.3458(13) 0.0280(14) 0.5930(14) 0.223(14) Uiso 1 1 d D . .
C521 C 0.3141(10) 0.1149(10) 0.5656(10) 0.161(8) Uiso 1 1 d D . .
C522 C 0.3463(11) 0.2127(13) 0.6099(10) 0.185(10) Uiso 1 1 d D . .
C523 C 0.3635(9) 0.2358(10) 0.6568(8) 0.147(7) Uiso 1 1 d D . .
C524 C 0.3788(9) 0.2198(10) 0.7632(9) 0.158(8) Uiso 1 1 d D . .
C525 C 0.3676(13) 0.1752(12) 0.7993(12) 0.206(12) Uiso 1 1 d D . .
C526 C 0.3352(12) 0.0621(13) 0.8242(15) 0.239(16) Uiso 1 1 d D . .
C527 C 0.3243(12) 0.0096(12) 0.7977(10) 0.168(9) Uiso 1 1 d D . .
C528 C 0.2789(9) -0.0411(11) 0.7057(9) 0.151(7) Uiso 1 1 d D . .
C529 C 0.3332(12) -0.0173(14) 0.6250(10) 0.189(10) Uiso 1 1 d D . .
C530 C 0.2951(11) 0.0567(10) 0.5742(11) 0.174(9) Uiso 1 1 d D . .
C531 C 0.2693(11) 0.1560(12) 0.5701(14) 0.211(13) Uiso 1 1 d D . .
C532 C 0.2879(10) 0.2106(10) 0.5916(9) 0.160(8) Uiso 1 1 d D . .
C533 C 0.3223(11) 0.2586(13) 0.6921(8) 0.185(10) Uiso 1 1 d D . .
C534 C 0.3288(8) 0.2497(9) 0.7475(7) 0.137(6) Uiso 1 1 d D . .
C535 C 0.3132(12) 0.1624(11) 0.8238(12) 0.194(11) Uiso 1 1 d D . .
C536 C 0.2935(10) 0.1038(10) 0.8348(11) 0.165(8) Uiso 1 1 d D . .
C537 C 0.2648(13) -0.002(3) 0.790(2) 0.49(6) Uiso 1 1 d D . .
C538 C 0.2366(9) -0.0234(12) 0.7438(9) 0.169(9) Uiso 1 1 d D . .
C539 C 0.2786(14) -0.027(2) 0.6523(12) 0.30(2) Uiso 1 1 d D . .
C540 C 0.2406(11) 0.0345(12) 0.5881(12) 0.196(11) Uiso 1 1 d D . .
C541 C 0.2107(11) 0.1430(10) 0.5767(12) 0.185(10) Uiso 1 1 d D . .
C542 C 0.2491(9) 0.2443(11) 0.6228(10) 0.167(8) Uiso 1 1 d D . .
C543 C 0.2673(11) 0.2651(17) 0.6710(10) 0.222(14) Uiso 1 1 d D . .
C544 C 0.2794(9) 0.2492(12) 0.7782(10) 0.171(9) Uiso 1 1 d D . .
C545 C 0.2692(11) 0.2018(14) 0.8114(14) 0.218(13) Uiso 1 1 d D . .
C546 C 0.2369(10) 0.0812(10) 0.8323(12) 0.181(10) Uiso 1 1 d D . .
C547 C 0.2177(11) 0.0307(11) 0.8055(11) 0.177(9) Uiso 1 1 d D . .
C548 C 0.1840(8) -0.0130(9) 0.7194(7) 0.132(6) Uiso 1 1 d D . .
C549 C 0.2264(11) -0.0052(12) 0.6304(10) 0.172(9) Uiso 1 1 d D . .
C550 C 0.2001(10) 0.0815(10) 0.5795(10) 0.163(8) Uiso 1 1 d D . .
C551 C 0.1733(10) 0.1832(9) 0.6013(9) 0.164(8) Uiso 1 1 d D . .
C552 C 0.1886(8) 0.2295(9) 0.6302(8) 0.135(6) Uiso 1 1 d D . .
C553 C 0.2219(10) 0.2650(11) 0.7096(8) 0.158(7) Uiso 1 1 d D . .
C554 C 0.2215(10) 0.2554(12) 0.7602(9) 0.165(8) Uiso 1 1 d D . .
C555 C 0.2086(11) 0.1853(9) 0.8152(10) 0.160(8) Uiso 1 1 d D . .
C556 C 0.1954(9) 0.1280(9) 0.8234(9) 0.147(7) Uiso 1 1 d D . .
C557 C 0.1626(10) 0.0465(10) 0.7840(8) 0.151(7) Uiso 1 1 d D . .
C558 C 0.1411(9) 0.0238(9) 0.7401(7) 0.148(7) Uiso 1 1 d D . .
C559 C 0.1798(11) -0.0026(12) 0.6647(8) 0.183(10) Uiso 1 1 d D . .
C560 C 0.1499(9) 0.0801(8) 0.6124(8) 0.139(6) Uiso 1 1 d D . .
C561 C 0.1349(9) 0.1400(8) 0.6230(8) 0.142(6) Uiso 1 1 d D . .
C562 C 0.1722(13) 0.2463(15) 0.6808(10) 0.224(14) Uiso 1 1 d D . .
C563 C 0.1773(12) 0.2172(14) 0.7778(12) 0.219(13) Uiso 1 1 d D . .
C564 C 0.1458(14) 0.1054(11) 0.7947(13) 0.225(14) Uiso 1 1 d D . .
C565 C 0.1164(10) 0.0560(9) 0.6995(7) 0.154(7) Uiso 1 1 d D . .
C566 C 0.1098(10) 0.1552(9) 0.6679(7) 0.147(7) Uiso 1 1 d D . .
C567 C 0.1323(11) 0.2049(9) 0.6942(8) 0.153(7) Uiso 1 1 d D . .
C568 C 0.1340(10) 0.1953(8) 0.7489(8) 0.145(7) Uiso 1 1 d D . .
C569 C 0.1393(9) 0.0418(8) 0.6500(7) 0.137(6) Uiso 1 1 d D . .
C570 C 0.1035(12) 0.1132(9) 0.7080(8) 0.171(9) Uiso 1 1 d D . .
C579 C 0.1163(9) 0.1366(8) 0.7583(7) 0.137(6) Uiso 1 1 d D . .

loop_
_atom_type_symbol
_atom_type_description
_atom_type_scat_dispersion_real
_atom_type_scat_dispersion_imag
_atom_type_scat_source
C C 0.0033 0.0016 'International Tables Vol C Tables 4.2.6.8 and 6.1.1.4'
H H 0.0000 0.0000 'International Tables Vol C Tables 4.2.6.8 and 6.1.1.4'
O O 0.0106 0.0060 'International Tables Vol C Tables 4.2.6.8 and 6.1.1.4'

loop_
_geom_angle_atom_site_label_1
_geom_angle_atom_site_label_2
_geom_angle_atom_site_label_3
_geom_angle
_geom_angle_site_symmetry_1
_geom_angle_site_symmetry_3
C2 C1 C10 118.1(9) . .
C2 C1 C21 121.6(8) . .
C10 C1 C21 120.2(8) . .
C1 C2 O1 129.9(9) . .
C1 C2 C3 123.2(9) . .
O1 C2 C3 106.8(8) . .
C4 C3 C2 122.7(10) . .
C4 C3 O2 128.0(10) . .
C2 C3 O2 109.1(8) . .
C3 C4 C5 116.3(11) . .
C6 C5 C10 122.5(11) . .
C6 C5 C4 116.9(11) . .
C10 C5 C4 120.3(9) . .
C7 C6 C5 118.1(13) . .
C6 C7 C8 121.2(13) . .
C6 C7 C401 125.3(14) . .
C8 C7 C401 112.9(13) . .
C9 C8 C7 115.2(13) . .
C10 C9 C8 127.2(12) . .
C9 C10 C1 126.3(11) . .
C9 C10 C5 114.4(10) . .
C1 C10 C5 119.1(10) . .
C22 C21 C30 116.9(8) . .
C22 C21 C1 120.9(8) . .
C30 C21 C1 122.1(8) . .
C21 C22 O3 129.2(8) . .
C21 C22 C23 121.2(8) . .
O3 C22 C23 109.2(7) . .
C24 C23 C22 125.3(9) . .
C24 C23 O4 127.0(9) . .
C22 C23 O4 107.4(7) . .
C23 C24 C25 115.9(9) . .
C30 C25 C24 121.1(9) . .
C30 C25 C26 119.1(9) . .
C24 C25 C26 119.8(9) . .
C27 C26 C25 119.1(10) . .
C28 C27 C26 120.0(11) . .
C28 C27 C421 121.3(11) . .
C26 C27 C421 118.7(10) . .
C29 C28 C27 122.9(11) . .
C28 C29 C30 120.8(11) . .
C29 C30 C25 118.1(9) . .
C29 C30 C21 123.1(9) . .
C25 C30 C21 118.8(8) . .
C27 C421 C422 117(2) . .
C42 C41 C50 117.1(8) . .
C42 C41 C41 119.9(8) . 2
C50 C41 C41 122.7(7) . 2
C41 C42 O5 128.9(8) . .
C41 C42 C43 123.2(9) . .
O5 C42 C43 107.9(8) . .
O6 C43 C42 109.4(8) . .
O6 C43 C44 127.6(9) . .
C42 C43 C44 123.0(9) . .
C45 C44 C43 113.7(10) . .
C44 C45 C46 117.2(10) . .
C44 C45 C50 124.2(9) . .
C46 C45 C50 118.5(9) . .
C47 C46 C45 122.6(11) . .
C46 C47 C48 115.9(11) . .
C46 C47 C441 124.2(12) . .
C48 C47 C441 119.8(12) . .
C49 C48 C47 123.3(11) . .
C48 C49 C50 119.9(10) . .
C49 C50 C45 119.6(8) . .
C49 C50 C41 121.7(8) . .
C45 C50 C41 118.6(8) . .
C47 C441 C442 115(2) . .
C62 C61 C70 116.3(9) . .
C62 C61 C81 124.4(9) . .
C70 C61 C81 119.2(8) . .
C61 C62 O7 126.5(9) . .
C61 C62 C63 123.0(9) . .
O7 C62 C63 110.5(8) . .
C64 C63 C62 124.9(10) . .
C64 C63 O8 127.9(10) . .
C62 C63 O8 107.1(8) . .
C63 C64 C65 117.7(11) . .
C66 C65 C64 122.6(11) . .
C66 C65 C70 117.5(10) . .
C64 C65 C70 119.9(10) . .
C67 C66 C65 123.8(12) . .
C66 C67 C465 130.0(15) . .
C66 C67 C461 126.3(18) . .
C465 C67 C461 26(3) . .
C66 C67 C68 117.1(12) . .
C465 C67 C68 112.9(14) . .
C461 C67 C68 108.7(16) . .
C69 C68 C67 117.2(13) . .
C68 C69 C70 128.2(14) . .
C69 C70 C65 116.2(11) . .
C69 C70 C61 125.6(10) . .
C65 C70 C61 118.1(9) . .
C82 C81 C90 115.0(9) . .
C82 C81 C61 123.5(9) . .
C90 C81 C61 121.5(9) . .
C81 C82 O10 128.9(9) . .
C81 C82 C83 121.9(9) . .
O10 C82 C83 109.2(8) . .
C84 C83 C82 126.5(9) . .
C84 C83 O9 125.8(9) . .
C82 C83 O9 107.7(8) . .
C83 C84 C85 114.2(10) . .
C90 C85 C86 120.1(10) . .
C90 C85 C84 120.8(10) . .
C86 C85 C84 119.1(10) . .
C85 C86 C87 122.4(11) . .
C88 C87 C86 113.5(12) . .
C88 C87 C481 125.9(14) . .
C86 C87 C481 120.7(13) . .
C89 C88 C87 123.8(14) . .
C88 C89 C90 122.3(12) . .
C85 C90 C89 117.6(10) . .
C85 C90 C81 121.3(9) . .
C89 C90 C81 121.0(9) . .
C87 C481 C482 111.2(18) . .
C102 C101 C101 124.2(8) . 2_665
C102 C101 C110 116.1(8) . .
C101 C101 C110 119.7(7) 2_665 .
C101 C102 O11 128.7(9) . .
C101 C102 C103 123.4(9) . .
O11 C102 C103 107.9(8) . .
O12 C103 C104 129.9(10) . .
O12 C103 C102 109.1(9) . .
C104 C103 C102 120.9(10) . .
C105 C104 C103 119.7(10) . .
C104 C105 C106 120.9(10) . .
C104 C105 C110 120.4(10) . .
C106 C105 C110 118.6(10) . .
C105 C106 C107 121.0(11) . .
C106 C107 C108 118.6(11) . .
C106 C107 C491 122.9(12) . .
C108 C107 C491 118.1(12) . .
C109 C108 C107 119.5(11) . .
C110 C109 C108 123.3(11) . .
C109 C110 C105 119.0(9) . .
C109 C110 C101 121.9(9) . .
C105 C110 C101 119.1(9) . .
C107 C491 C492 104.5(17) . .
C491 C492 C493 101(2) . .
O1 C151 O5 113.8(8) . .
O1 C151 O2 109.8(8) . .
O5 C151 O2 108.7(8) . .
O1 C151 O6 108.1(8) . .
O5 C151 O6 106.8(8) . .
O2 C151 O6 109.5(8) . .
O3 C152 O3 112.3(11) 2 .
O3 C152 O4 108.8(4) 2 .
O3 C152 O4 108.0(4) . .
O3 C152 O4 108.0(4) 2 2
O3 C152 O4 108.8(4) . 2
O4 C152 O4 110.9(10) . 2
O11 C153 O7 112.1(8) . .
O11 C153 O8 108.7(8) . .
O7 C153 O8 110.1(8) . .
O11 C153 O12 109.1(8) . .
O7 C153 O12 109.0(8) . .
O8 C153 O12 107.9(8) . .
O9 C154 O9 109.7(11) . 2_665
O9 C154 O10 110.3(4) . 2_665
O9 C154 O10 108.1(4) 2_665 2_665
O9 C154 O10 108.1(4) . .
O9 C154 O10 110.3(4) 2_665 .
O10 C154 O10 110.5(11) 2_665 .
C151 O1 C2 108.3(7) . .
C151 O2 C3 104.9(7) . .
C22 O3 C152 107.1(7) . .
C23 O4 C152 106.3(6) . .
C151 O5 C42 108.8(7) . .
C43 O6 C151 106.2(7) . .
C62 O7 C153 105.8(7) . .
C63 O8 C153 106.4(8) . .
C154 O9 C83 106.9(6) . .
C82 O10 C154 106.9(7) . .
C153 O11 C102 106.1(7) . .
C103 O12 C153 107.8(8) . .
C443 C442 C441 126(9) . .
C402 C401 C7 115(2) . .
C492 C493 C494 105(3) . .
C423 C422 C421 107(2) . .
C468 C482 C483 57(2) 4_655 .
C468 C482 C481 137(4) 4_655 .
C483 C482 C481 120(2) . .
C468 C483 C482 53(3) 4_655 .
C468 C483 C484 98(4) 4_655 .
C482 C483 C484 110(2) . .
C422 C423 C424 119(2) . .
C402 C403 C404 146(6) . .
C401 C402 C403 136(4) . .
C444 C443 C442 156(10) . .
C67 C461 C462 120(2) . .
C461 C462 C463 109(2) . .
C464 C463 C462 106(2) . .
C67 C465 C466 110.2(19) . .
C467 C466 C465 110(2) . .
C468 C467 C466 111(2) . .
C482 C468 C483 70(3) 3_565 3_565
C482 C468 C467 103(3) 3_565 .
C483 C468 C467 163(6) 3_565 .
C602 C601 C605 122(3) . .
C602 C601 C603 50.3(16) . .
C605 C601 C603 72(2) . .
C607 C602 C601 147(4) . .
C607 C602 C603 112(3) . .
C601 C602 C603 80(3) . .
C608 C603 C602 121(3) . .
C608 C603 C604 90(3) . .
C602 C603 C604 140(3) . .
C608 C603 C601 157(4) . .
C602 C603 C601 50.0(15) . .
C604 C603 C601 92(2) . .
C608 C603 C605 135(3) . .
C602 C603 C605 94(2) . .
C604 C603 C605 47.3(14) . .
C601 C603 C605 44.5(11) . .
C609 C604 C605 157(4) . .
C609 C604 C603 102(3) . .
C605 C604 C603 84(3) . .
C609 C604 C608 59(2) . .
C605 C604 C608 125(3) . .
C603 C604 C608 42.8(14) . .
C604 C605 C601 112(3) . .
C604 C605 C723 134(3) . .
C601 C605 C723 101(3) . .
C604 C605 C603 48.4(15) . .
C601 C605 C603 64(2) . .
C723 C605 C603 149(3) . .
C602 C607 C613 128(3) . .
C603 C608 C614 122(4) . .
C603 C608 C609 90(3) . .
C614 C608 C609 129(3) . .
C603 C608 C604 47.0(16) . .
C614 C608 C604 148(4) . .
C609 C608 C604 43.2(11) . .
C604 C609 C617 101(3) . .
C604 C609 C608 77(2) . .
C617 C609 C608 158(3) . .
C604 C609 C714 153(3) . .
C617 C609 C714 86(2) . .
C608 C609 C714 86(2) . .
C614 C613 C607 115(3) . .
C614 C613 C623 96(2) . .
C607 C613 C623 138(3) . .
C614 C613 C624 45.7(16) . .
C607 C613 C624 147(3) . .
C623 C613 C624 50.2(16) . .
C613 C614 C608 120(3) . .
C613 C614 C624 92(3) . .
C608 C614 C624 132(3) . .
C627 C617 C609 139(3) . .
C633 C623 C634 61.9(13) . .
C633 C623 C624 112(2) . .
C634 C623 C624 55.1(15) . .
C633 C623 C613 142(3) . .
C634 C623 C613 137(3) . .
C624 C623 C613 83(2) . .
C961 C624 C634 69(3) . .
C961 C624 C614 142(5) . .
C634 C624 C614 146(4) . .
C961 C624 C623 127(3) . .
C634 C624 C623 58(2) . .
C614 C624 C623 89(3) . .
C961 C624 C613 167(5) . .
C634 C624 C613 104(3) . .
C614 C624 C613 42.0(15) . .
C623 C624 C613 46.8(15) . .
C617 C627 C726 87(3) . .
C765 C633 C918 53.5(19) . .
C765 C633 C717 96(3) . .
C918 C633 C717 42.4(16) . .
C765 C633 C623 123(3) . .
C918 C633 C623 173(3) . .
C717 C633 C623 141(3) . .
C765 C633 C634 63(2) . .
C918 C633 C634 116(3) . .
C717 C633 C634 157(3) . .
C623 C633 C634 60.3(18) . .
C624 C634 C961 43(2) . .
C624 C634 C765 157(3) . .
C961 C634 C765 133(3) . .
C624 C634 C623 67(3) . .
C961 C634 C623 110(3) . .
C765 C634 C623 110(2) . .
C624 C634 C633 119(3) . .
C961 C634 C633 151(3) . .
C765 C634 C633 51.8(18) . .
C623 C634 C633 57.9(12) . .
C726 C714 C609 109(3) . .
C918 C717 C633 67(3) . .
C918 C717 C928 123(3) . .
C633 C717 C928 142(3) . .
C918 C717 C765 27(2) . .
C633 C717 C765 39.6(17) . .
C928 C717 C765 141(2) . .
C791 C721 C931 93(4) . .
C791 C721 C929 59(3) . .
C931 C721 C929 150(5) . .
C791 C721 C932 150(5) . .
C931 C721 C932 58(3) . .
C929 C721 C932 148(5) . .
C791 C721 C930 112(5) . .
C931 C721 C930 147(5) . .
C929 C721 C930 54(3) . .
C932 C721 C930 94(4) . .
C605 C723 C912 112(3) . .
C605 C723 C734 124(3) . .
C912 C723 C734 101(3) . .
C714 C726 C627 116(3) . .
C902 C733 C734 66(3) . .
C902 C733 C942 142(3) . .
C734 C733 C942 133(3) . .
C902 C733 C901 46(2) . .
C734 C733 C901 109(3) . .
C942 C733 C901 98(2) . .
C914 C734 C733 160(4) . .
C914 C734 C902 115(4) . .
C733 C734 C902 50(2) . .
C914 C734 C723 92(3) . .
C733 C734 C723 97(3) . .
C902 C734 C723 144(4) . .
C801 C763 C803 61(4) . .
C801 C763 C790 148(3) . .
C803 C763 C790 137(5) . .
C918 C765 C633 67(2) . .
C918 C765 C768 111(4) . .
C633 C765 C768 163(4) . .
C918 C765 C634 131(3) . .
C633 C765 C634 65.2(17) . .
C768 C765 C634 111(3) . .
C918 C765 C717 22.7(18) . .
C633 C765 C717 44.6(17) . .
C768 C765 C717 133(3) . .
C634 C765 C717 109(2) . .
C768 C767 C780 87(3) . .
C768 C767 C831 48(2) . .
C780 C767 C831 127(3) . .
C831 C768 C765 146(5) . .
C831 C768 C767 72(4) . .
C765 C768 C767 123(4) . .
C902 C770 C914 71(2) . .
C781 C776 C789 121(4) . .
C781 C776 C788 84(3) . .
C789 C776 C788 149(3) . .
C918 C780 C767 110(3) . .
C918 C780 C920 115(2) . .
C767 C780 C920 117(3) . .
C932 C781 C776 149(5) . .
C932 C781 C788 121(4) . .
C776 C781 C788 48(2) . .
C932 C781 C930 76(3) . .
C776 C781 C930 97(3) . .
C788 C781 C930 141(3) . .
C790 C782 C831 107(3) . .
C776 C788 C806 85(3) . .
C776 C788 C781 48(2) . .
C806 C788 C781 130(3) . .
C928 C789 C776 154(4) . .
C782 C790 C763 73(3) . .
C721 C791 C929 68(4) . .
C721 C791 C931 45(3) . .
C929 C791 C931 112(4) . .
C721 C791 C919 106(4) . .
C929 C791 C919 150(4) . .
C931 C791 C919 64(2) . .
C763 C801 C803 62(3) . .
C763 C801 C919 96(3) . .
C803 C801 C919 135(4) . .
C801 C803 C763 57(4) . .
C801 C803 C736 167(6) . .
C763 C803 C736 111(6) . .
C768 C831 C767 60(3) . .
C768 C831 C964 98(4) . .
C767 C831 C964 155(4) . .
C768 C831 C782 151(5) . .
C767 C831 C782 94(3) . .
C964 C831 C782 102(3) . .
C902 C901 C931 143(4) . .
C902 C901 C919 127(4) . .
C931 C901 C919 86(3) . .
C902 C901 C733 40(2) . .
C931 C901 C733 103(3) . .
C919 C901 C733 161(3) . .
C733 C902 C901 94(3) . .
C733 C902 C734 64(3) . .
C901 C902 C734 148(4) . .
C733 C902 C770 150(3) . .
C901 C902 C770 106(3) . .
C734 C902 C770 89(3) . .
C723 C912 C942 119(4) . .
C734 C914 C770 84(3) . .
C717 C918 C765 130(4) . .
C717 C918 C633 71(3) . .
C765 C918 C633 59(2) . .
C717 C918 C780 120(3) . .
C765 C918 C780 108(3) . .
C633 C918 C780 159(3) . .
C901 C919 C801 116(3) . .
C901 C919 C931 46(2) . .
C801 C919 C931 158(3) . .
C901 C919 C791 96(3) . .
C801 C919 C791 140(3) . .
C931 C919 C791 51(2) . .
C929 C920 C930 42(2) . .
C929 C920 C780 146(3) . .
C930 C920 C780 147(3) . .
C789 C928 C717 130(4) . .
C791 C929 C930 118(5) . .
C791 C929 C721 53(3) . .
C930 C929 C721 66(3) . .
C791 C929 C920 141(4) . .
C930 C929 C920 78(4) . .
C721 C929 C920 135(4) . .
C929 C930 C721 60(3) . .
C929 C930 C920 59(3) . .
C721 C930 C920 114(3) . .
C929 C930 C781 143(4) . .
C721 C930 C781 83(3) . .
C920 C930 C781 148(3) . .
C721 C931 C932 68(3) . .
C721 C931 C901 146(4) . .
C932 C931 C901 126(4) . .
C721 C931 C791 42(3) . .
C932 C931 C791 110(3) . .
C901 C931 C791 113(3) . .
C721 C931 C919 106(4) . .
C932 C931 C919 156(3) . .
C901 C931 C919 48(2) . .
C791 C931 C919 66(2) . .
C931 C932 C781 155(4) . .
C931 C932 C721 54(3) . .
C781 C932 C721 106(4) . .
C931 C932 C942 103(3) . .
C781 C932 C942 88(3) . .
C721 C932 C942 149(3) . .
C733 C942 C912 86(3) . .
C733 C942 C932 108(2) . .
C912 C942 C932 144(3) . .
C624 C961 C634 68(3) . .
C624 C961 C964 161(5) . .
C634 C961 C964 106(3) . .
C831 C964 C961 116(3) . .
C506 C501 C505 114(2) . .
C506 C501 C502 111(2) . .
C505 C501 C502 115(2) . .
C507 C502 C501 122(2) . .
C507 C502 C503 121(2) . .
C501 C502 C503 106.5(19) . .
C508 C503 C504 132(2) . .
C508 C503 C502 118(2) . .
C504 C503 C502 101.8(19) . .
C509 C504 C503 108(2) . .
C509 C504 C505 118(2) . .
C503 C504 C505 119(2) . .
C510 C505 C501 130(2) . .
C510 C505 C504 119(2) . .
C501 C505 C504 96.5(19) . .
C501 C506 C511 124(3) . .
C501 C506 C520 116(3) . .
C511 C506 C520 105(2) . .
C502 C507 C512 125(3) . .
C502 C507 C513 123(2) . .
C512 C507 C513 98(2) . .
C503 C508 C515 110(2) . .
C503 C508 C514 116.0(19) . .
C515 C508 C514 108.6(19) . .
C504 C509 C517 116(2) . .
C504 C509 C516 130(2) . .
C517 C509 C516 104.0(18) . .
C505 C510 C518 126(2) . .
C505 C510 C529 114(2) . .
C518 C510 C529 115(2) . .
C512 C511 C506 123(3) . .
C512 C511 C521 125(3) . .
C506 C511 C521 109(2) . .
C511 C512 C522 109(3) . .
C511 C512 C507 112(3) . .
C522 C512 C507 121(3) . .
C514 C513 C507 113(2) . .
C514 C513 C523 126(2) . .
C507 C513 C523 109.5(18) . .
C513 C514 C508 128(2) . .
C513 C514 C524 114.3(19) . .
C508 C514 C524 107.0(17) . .
C516 C515 C508 126(2) . .
C516 C515 C525 128(2) . .
C508 C515 C525 105.2(19) . .
C515 C516 C526 110(2) . .
C515 C516 C509 110(2) . .
C526 C516 C509 117(2) . .
C518 C517 C527 124(2) . .
C518 C517 C509 129(2) . .
C527 C517 C509 99.9(19) . .
C517 C518 C510 111(2) . .
C517 C518 C528 120(2) . .
C510 C518 C528 108(2) . .
C529 C520 C530 113(3) . .
C529 C520 C506 128(3) . .
C530 C520 C506 111(2) . .
C531 C521 C511 124(2) . .
C531 C521 C530 113(2) . .
C511 C521 C530 111(2) . .
C523 C522 C512 98(2) . .
C523 C522 C532 125(2) . .
C512 C522 C532 131(2) . .
C522 C523 C533 121(2) . .
C522 C523 C513 113.5(19) . .
C533 C523 C513 117(2) . .
C534 C524 C525 114(2) . .
C534 C524 C514 125(2) . .
C525 C524 C514 105.5(19) . .
C524 C525 C535 127(2) . .
C524 C525 C515 110(2) . .
C535 C525 C515 114(2) . .
C536 C526 C527 124(3) . .
C536 C526 C516 131(3) . .
C527 C526 C516 93(2) . .
C526 C527 C537 114(3) . .
C526 C527 C517 124(2) . .
C537 C527 C517 113(3) . .
C539 C528 C518 101(2) . .
C539 C528 C538 126(2) . .
C518 C528 C538 122(2) . .
C520 C529 C510 116(3) . .
C520 C529 C539 126(3) . .
C510 C529 C539 95(2) . .
C540 C530 C520 118(2) . .
C540 C530 C521 131(2) . .
C520 C530 C521 104(2) . .
C541 C531 C521 125(2) . .
C541 C531 C532 115(2) . .
C521 C531 C532 114(2) . .
C522 C532 C542 113(2) . .
C522 C532 C531 116(2) . .
C542 C532 C531 120(2) . .
C543 C533 C523 113(2) . .
C543 C533 C534 120(2) . .
C523 C533 C534 121(2) . .
C544 C534 C524 120.2(19) . .
C544 C534 C533 118.7(19) . .
C524 C534 C533 116.1(19) . .
C545 C535 C525 113(2) . .
C545 C535 C536 115(2) . .
C525 C535 C536 123(2) . .
C526 C536 C546 112(2) . .
C526 C536 C535 113(2) . .
C546 C536 C535 129(2) . .
C547 C537 C527 128(4) . .
C547 C537 C538 94(2) . .
C527 C537 C538 128(4) . .
C548 C538 C528 109.1(19) . .
C548 C538 C537 135(2) . .
C528 C538 C537 111(2) . .
C549 C539 C528 118(3) . .
C549 C539 C529 119(2) . .
C528 C539 C529 120(3) . .
C530 C540 C550 105(2) . .
C530 C540 C549 128(2) . .
C550 C540 C549 116(2) . .
C531 C541 C551 120(2) . .
C531 C541 C550 112(2) . .
C551 C541 C550 121(2) . .
C543 C542 C532 120(2) . .
C543 C542 C552 104(2) . .
C532 C542 C552 123(2) . .
C533 C543 C542 126(2) . .
C533 C543 C553 113(2) . .
C542 C543 C553 113(2) . .
C534 C544 C545 119(2) . .
C534 C544 C554 126(2) . .
C545 C544 C554 97(2) . .
C535 C545 C544 121(2) . .
C535 C545 C555 121(2) . .
C544 C545 C555 114(2) . .
C536 C546 C547 128(2) . .
C536 C546 C556 110(2) . .
C547 C546 C556 109(2) . .
C537 C547 C546 110(3) . .
C537 C547 C557 136(3) . .
C546 C547 C557 105(2) . .
C538 C548 C558 122.9(19) . .
C538 C548 C559 122.4(19) . .
C558 C548 C559 103.1(17) . .
C559 C549 C539 114(2) . .
C559 C549 C540 128(2) . .
C539 C549 C540 109(2) . .
C560 C550 C541 100.9(18) . .
C560 C550 C540 114(2) . .
C541 C550 C540 129(2) . .
C552 C551 C541 127(2) . .
C552 C551 C561 119.2(19) . .
C541 C551 C561 95.7(18) . .
C551 C552 C562 131(2) . .
C551 C552 C542 111.3(19) . .
C562 C552 C542 108.3(19) . .
C554 C553 C562 117(2) . .
C554 C553 C543 133(2) . .
C562 C553 C543 103(2) . .
C553 C554 C563 115(2) . .
C553 C554 C544 109(2) . .
C563 C554 C544 120(2) . .
C556 C555 C563 120(2) . .
C556 C555 C545 118(2) . .
C563 C555 C545 108(2) . .
C555 C556 C546 126(2) . .
C555 C556 C564 116(2) . .
C546 C556 C564 109.3(19) . .
C558 C557 C547 124(2) . .
C558 C557 C564 115(2) . .
C547 C557 C564 114(2) . .
C557 C558 C565 125(2) . .
C557 C558 C548 107.3(18) . .
C565 C558 C548 108.4(18) . .
C549 C559 C569 111(2) . .
C549 C559 C548 125(2) . .
C569 C559 C548 115.1(19) . .
C569 C560 C550 126.4(19) . .
C569 C560 C561 116.6(17) . .
C550 C560 C561 106.4(16) . .
C566 C561 C551 114.9(18) . .
C566 C561 C560 120.9(18) . .
C551 C561 C560 115.8(17) . .
C567 C562 C552 103(2) . .
C567 C562 C553 128(3) . .
C552 C562 C553 111(2) . .
C568 C563 C555 124(3) . .
C568 C563 C554 126(3) . .
C555 C563 C554 100(2) . .
C579 C564 C557 120(2) . .
C579 C564 C556 124(2) . .
C557 C564 C556 102.9(19) . .
C570 C565 C558 118.3(19) . .
C570 C565 C569 116.4(19) . .
C558 C565 C569 113.8(18) . .
C561 C566 C570 119.8(19) . .
C561 C566 C567 117.7(19) . .
C570 C566 C567 103.5(17) . .
C562 C567 C566 133(2) . .
C562 C567 C568 110(2) . .
C566 C567 C568 110.9(18) . .
C563 C568 C567 121(2) . .
C563 C568 C579 118(2) . .
C567 C568 C579 107.8(18) . .
C560 C569 C565 124.9(18) . .
C560 C569 C559 123.0(19) . .
C565 C569 C559 99.4(17) . .
C565 C570 C566 120.9(19) . .
C565 C570 C579 117.5(19) . .
C566 C570 C579 112.5(18) . .
C564 C579 C568 118(2) . .
C564 C579 C570 122(2) . .
C568 C579 C570 104.9(17) . .

loop_
_geom_bond_atom_site_label_1
_geom_bond_atom_site_label_2
_geom_bond_distance
_geom_bond_site_symmetry_2
C1 C2 1.331(14) .
C1 C10 1.428(15) .
C1 C21 1.521(14) .
C2 O1 1.384(12) .
C2 C3 1.402(14) .
C3 C4 1.349(16) .
C3 O2 1.409(13) .
C4 C5 1.454(17) .
C5 C6 1.384(14) .
C5 C10 1.435(16) .
C6 C7 1.378(15) .
C7 C8 1.44(2) .
C7 C401 1.55(3) .
C8 C9 1.378(19) .
C9 C10 1.340(17) .
C21 C22 1.359(13) .
C21 C30 1.459(14) .
C22 O3 1.362(12) .
C22 C23 1.389(13) .
C23 C24 1.314(14) .
C23 O4 1.392(12) .
C24 C25 1.444(15) .
C25 C30 1.413(14) .
C25 C26 1.447(15) .
C26 C27 1.369(16) .
C27 C28 1.356(17) .
C27 C421 1.538(18) .
C28 C29 1.350(17) .
C29 C30 1.394(15) .
C421 C422 1.548(19) .
C41 C42 1.336(13) .
C41 C50 1.438(13) .
C41 C41 1.539(19) 2
C42 O5 1.381(12) .
C42 C43 1.388(14) .
C43 O6 1.373(12) .
C43 C44 1.419(15) .
C44 C45 1.380(16) .
C45 C46 1.417(17) .
C45 C50 1.427(14) .
C46 C47 1.402(18) .
C47 C48 1.444(17) .
C47 C441 1.50(2) .
C48 C49 1.355(16) .
C49 C50 1.416(14) .
C441 C442 1.561(19) .
C61 C62 1.347(14) .
C61 C70 1.473(15) .
C61 C81 1.489(15) .
C62 O7 1.398(13) .
C62 C63 1.402(15) .
C63 C64 1.280(15) .
C63 O8 1.418(13) .
C64 C65 1.439(17) .
C65 C66 1.409(17) .
C65 C70 1.458(16) .
C66 C67 1.325(18) .
C67 C465 1.483(16) .
C67 C461 1.497(17) .
C67 C68 1.50(2) .
C68 C69 1.305(18) .
C69 C70 1.329(17) .
C81 C82 1.323(14) .
C81 C90 1.477(15) .
C82 O10 1.368(12) .
C82 C83 1.409(14) .
C83 C84 1.300(15) .
C83 O9 1.412(12) .
C84 C85 1.469(16) .
C85 C90 1.365(16) .
C85 C86 1.420(17) .
C86 C87 1.440(18) .
C87 C88 1.42(2) .
C87 C481 1.50(2) .
C88 C89 1.325(18) .
C89 C90 1.423(16) .
C481 C482 1.554(18) .
C101 C102 1.359(14) .
C101 C101 1.464(18) 2_665
C101 C110 1.482(14) .
C102 O11 1.406(13) .
C102 C103 1.419(15) .
C103 O12 1.331(13) .
C103 C104 1.377(15) .
C104 C105 1.375(16) .
C105 C106 1.399(16) .
C105 C110 1.453(15) .
C106 C107 1.420(18) .
C107 C108 1.427(18) .
C107 C491 1.50(2) .
C108 C109 1.376(17) .
C109 C110 1.361(16) .
C491 C492 1.509(18) .
C492 C493 1.529(19) .
C151 O1 1.373(13) .
C151 O5 1.378(12) .
C151 O2 1.395(13) .
C151 O6 1.447(13) .
C152 O3 1.388(11) 2
C152 O3 1.388(11) .
C152 O4 1.398(10) .
C152 O4 1.398(10) 2
C153 O11 1.386(13) .
C153 O7 1.398(13) .
C153 O8 1.419(13) .
C153 O12 1.424(13) .
C154 O9 1.395(11) .
C154 O9 1.395(11) 2_665
C154 O10 1.431(11) 2_665
C154 O10 1.432(11) .
C424 C423 1.533(18) .
C442 C443 1.55(2) .
C401 C402 1.522(19) .
C493 C494 1.56(2) .
C422 C423 1.53(2) .
C482 C468 1.28(6) 4_655
C482 C483 1.509(19) .
C483 C468 1.35(5) 4_655
C483 C484 1.546(19) .
C403 C402 1.54(2) .
C403 C404 1.55(2) .
C443 C444 1.54(2) .
C461 C462 1.527(19) .
C462 C463 1.585(19) .
C463 C464 1.56(2) .
C465 C466 1.570(19) .
C466 C467 1.56(2) .
C467 C468 1.55(2) .
C468 C482 1.28(6) 3_565
C468 C483 1.35(5) 3_565
C601 C602 1.446(19) .
C601 C605 1.454(19) .
C601 C603 1.86(5) .
C602 C607 1.374(19) .
C602 C603 1.452(19) .
C603 C608 1.376(19) .
C603 C604 1.480(19) .
C603 C605 1.97(5) .
C604 C609 1.420(19) .
C604 C605 1.456(19) .
C604 C608 2.02(5) .
C605 C723 1.60(5) .
C607 C613 1.449(18) .
C608 C614 1.428(19) .
C608 C609 1.79(5) .
C609 C617 1.478(19) .
C609 C714 1.96(4) .
C613 C614 1.348(18) .
C613 C623 1.477(18) .
C613 C624 2.01(5) .
C614 C624 1.441(19) .
C617 C627 1.435(19) .
C623 C633 1.407(18) .
C623 C634 1.44(4) .
C623 C624 1.56(5) .
C624 C961 1.02(4) .
C624 C634 1.391(19) .
C627 C726 1.85(5) .
C633 C765 1.27(4) .
C633 C918 1.36(4) .
C633 C717 1.40(4) .
C633 C634 1.465(19) .
C634 C961 1.40(4) .
C634 C765 1.44(4) .
C714 C726 1.25(4) .
C717 C918 1.00(3) .
C717 C928 1.75(4) .
C717 C765 1.98(4) .
C721 C791 1.17(5) .
C721 C931 1.22(5) .
C721 C929 1.35(6) .
C721 C932 1.41(5) .
C721 C930 1.42(5) .
C723 C912 1.61(6) .
C723 C734 1.71(5) .
C733 C902 1.15(4) .
C733 C734 1.34(5) .
C733 C942 1.63(4) .
C733 C901 1.79(5) .
C734 C914 1.24(4) .
C734 C902 1.37(5) .
C736 C803 1.85(10) .
C763 C801 1.36(4) .
C763 C803 1.43(7) .
C763 C790 1.91(6) .
C765 C918 1.19(3) .
C765 C768 1.29(5) .
C767 C768 1.50(5) .
C767 C780 1.58(4) .
C767 C831 1.64(7) .
C768 C831 1.28(6) .
C770 C902 1.79(5) .
C770 C914 1.98(5) .
C776 C781 1.40(5) .
C776 C789 1.43(5) .
C776 C788 1.41(4) .
C780 C918 1.50(4) .
C780 C920 1.95(5) .
C781 C932 1.38(5) .
C781 C788 1.87(6) .
C781 C930 1.90(6) .
C782 C790 1.48(6) .
C782 C831 1.91(7) .
C788 C806 1.75(6) .
C789 C928 1.02(4) .
C791 C929 1.24(5) .
C791 C931 1.73(5) .
C791 C919 2.04(7) .
C801 C803 1.40(8) .
C801 C919 2.04(6) .
C831 C964 1.85(7) .
C901 C902 1.29(4) .
C901 C931 1.44(4) .
C901 C919 1.49(5) .
C912 C942 1.64(6) .
C919 C931 2.01(6) .
C920 C929 1.62(6) .
C920 C930 1.85(6) .
C929 C930 1.27(5) .
C931 C932 1.28(4) .
C932 C942 1.73(5) .
C961 C964 1.82(6) .
C501 C506 1.393(18) .
C501 C505 1.435(18) .
C501 C502 1.448(18) .
C502 C507 1.344(18) .
C502 C503 1.454(18) .
C503 C508 1.409(18) .
C503 C504 1.424(18) .
C504 C509 1.395(17) .
C504 C505 1.456(18) .
C505 C510 1.393(18) .
C506 C511 1.416(19) .
C506 C520 1.478(19) .
C507 C512 1.430(19) .
C507 C513 1.437(18) .
C508 C515 1.423(17) .
C508 C514 1.434(17) .
C509 C517 1.482(18) .
C509 C516 1.483(18) .
C510 C518 1.425(18) .
C510 C529 1.456(18) .
C511 C512 1.352(19) .
C511 C521 1.425(18) .
C512 C522 1.417(19) .
C513 C514 1.353(17) .
C513 C523 1.441(17) .
C514 C524 1.472(17) .
C515 C516 1.394(17) .
C515 C525 1.448(18) .
C516 C526 1.445(19) .
C517 C518 1.361(18) .
C517 C527 1.429(18) .
C518 C528 1.435(18) .
C520 C529 1.373(18) .
C520 C530 1.438(19) .
C521 C531 1.415(18) .
C521 C530 1.436(18) .
C522 C523 1.394(18) .
C522 C532 1.437(18) .
C523 C533 1.427(18) .
C524 C534 1.412(17) .
C524 C525 1.422(18) .
C525 C535 1.445(18) .
C526 C536 1.395(18) .
C526 C527 1.421(19) .
C527 C537 1.42(2) .
C528 C539 1.430(19) .
C528 C538 1.455(18) .
C529 C539 1.470(19) .
C530 C540 1.412(18) .
C531 C541 1.402(18) .
C531 C532 1.452(18) .
C532 C542 1.440(18) .
C533 C543 1.397(18) .
C533 C534 1.467(18) .
C534 C544 1.398(17) .
C535 C545 1.407(18) .
C535 C536 1.462(18) .
C536 C546 1.414(18) .
C537 C547 1.39(2) .
C537 C538 1.46(2) .
C538 C548 1.396(17) .
C539 C549 1.429(19) .
C540 C550 1.456(18) .
C540 C549 1.474(18) .
C541 C551 1.425(18) .
C541 C550 1.450(18) .
C542 C543 1.409(18) .
C542 C552 1.458(17) .
C543 C553 1.456(18) .
C544 C545 1.419(18) .
C544 C554 1.429(18) .
C545 C555 1.459(18) .
C546 C547 1.435(18) .
C546 C556 1.468(18) .
C547 C557 1.442(18) .
C548 C558 1.420(17) .
C548 C559 1.447(18) .
C549 C559 1.403(18) .
C550 C560 1.447(17) .
C551 C552 1.358(17) .
C551 C561 1.454(17) .
C552 C562 1.425(18) .
C553 C554 1.338(17) .
C553 C562 1.440(18) .
C554 C563 1.430(18) .
C555 C556 1.380(17) .
C555 C563 1.421(18) .
C556 C564 1.469(18) .
C557 C558 1.352(17) .
C557 C564 1.449(18) .
C558 C565 1.414(17) .
C559 C569 1.447(18) .
C560 C569 1.345(16) .
C560 C561 1.458(17) .
C561 C566 1.353(17) .
C562 C567 1.380(18) .
C563 C568 1.355(18) .
C564 C579 1.374(18) .
C565 C570 1.378(17) .
C565 C569 1.435(17) .
C566 C570 1.436(17) .
C566 C567 1.438(17) .
C567 C568 1.443(18) .
C568 C579 1.443(17) .
C570 C579 1.449(17) .

loop_
_geom_torsion_atom_site_label_1
_geom_torsion_atom_site_label_2
_geom_torsion_atom_site_label_3
_geom_torsion_atom_site_label_4
_geom_torsion
_geom_torsion_site_symmetry_1
_geom_torsion_site_symmetry_4
C10 C1 C2 O1 178.5(10) . .
C21 C1 C2 O1 -0.8(16) . .
C10 C1 C2 C3 -6.2(15) . .
C21 C1 C2 C3 174.5(9) . .
C1 C2 C3 C4 4.7(16) . .
O1 C2 C3 C4 -179.1(10) . .
C1 C2 C3 O2 -178.6(9) . .
O1 C2 C3 O2 -2.4(10) . .
C2 C3 C4 C5 -0.0(16) . .
O2 C3 C4 C5 -176.1(10) . .
C3 C4 C5 C6 -176.1(11) . .
C3 C4 C5 C10 -2.7(16) . .
C10 C5 C6 C7 11(2) . .
C4 C5 C6 C7 -175.5(12) . .
C5 C6 C7 C8 -10(2) . .
C5 C6 C7 C401 179.7(15) . .
C6 C7 C8 C9 8(2) . .
C401 C7 C8 C9 179.7(13) . .
C7 C8 C9 C10 -9(2) . .
C8 C9 C10 C1 -175.7(12) . .
C8 C9 C10 C5 9.6(18) . .
C2 C1 C10 C9 -171.2(11) . .
C21 C1 C10 C9 8.1(17) . .
C2 C1 C10 C5 3.2(15) . .
C21 C1 C10 C5 -177.5(9) . .
C6 C5 C10 C9 -10.7(17) . .
C4 C5 C10 C9 176.2(10) . .
C6 C5 C10 C1 174.2(11) . .
C4 C5 C10 C1 1.1(16) . .
C2 C1 C21 C22 58.6(13) . .
C10 C1 C21 C22 -120.6(10) . .
C2 C1 C21 C30 -118.8(10) . .
C10 C1 C21 C30 61.9(12) . .
C30 C21 C22 O3 179.2(8) . .
C1 C21 C22 O3 1.6(15) . .
C30 C21 C22 C23 -8.6(13) . .
C1 C21 C22 C23 173.8(8) . .
C21 C22 C23 C24 10.0(14) . .
O3 C22 C23 C24 -176.4(9) . .
C21 C22 C23 O4 -175.7(8) . .
O3 C22 C23 O4 -2.1(10) . .
C22 C23 C24 C25 -5.9(14) . .
O4 C23 C24 C25 -179.0(9) . .
C23 C24 C25 C30 1.5(14) . .
C23 C24 C25 C26 179.7(9) . .
C30 C25 C26 C27 0.9(15) . .
C24 C25 C26 C27 -177.4(10) . .
C25 C26 C27 C28 -2.0(16) . .
C25 C26 C27 C421 -179.8(10) . .
C26 C27 C28 C29 0.9(18) . .
C421 C27 C28 C29 178.6(11) . .
C27 C28 C29 C30 1.3(18) . .
C28 C29 C30 C25 -2.4(15) . .
C28 C29 C30 C21 178.2(10) . .
C24 C25 C30 C29 179.5(10) . .
C26 C25 C30 C29 1.2(14) . .
C24 C25 C30 C21 -1.0(14) . .
C26 C25 C30 C21 -179.2(9) . .
C22 C21 C30 C29 -176.0(9) . .
C1 C21 C30 C29 1.5(14) . .
C22 C21 C30 C25 4.5(13) . .
C1 C21 C30 C25 -178.0(8) . .
C28 C27 C421 C422 107(2) . .
C26 C27 C421 C422 -75(2) . .
C50 C41 C42 O5 176.8(9) . .
C41 C41 C42 O5 -8.8(16) 2 .
C50 C41 C42 C43 -1.9(14) . .
C41 C41 C42 C43 172.5(9) 2 .
C41 C42 C43 O6 179.9(9) . .
O5 C42 C43 O6 1.0(10) . .
C41 C42 C43 C44 2.4(15) . .
O5 C42 C43 C44 -176.5(9) . .
O6 C43 C44 C45 -177.3(9) . .
C42 C43 C44 C45 -0.2(15) . .
C43 C44 C45 C46 174.8(10) . .
C43 C44 C45 C50 -2.4(15) . .
C44 C45 C46 C47 179.9(11) . .
C50 C45 C46 C47 -2.8(16) . .
C45 C46 C47 C48 3.2(17) . .
C45 C46 C47 C441 -179.2(12) . .
C46 C47 C48 C49 -3.9(17) . .
C441 C47 C48 C49 178.4(12) . .
C47 C48 C49 C50 4.2(17) . .
C48 C49 C50 C45 -3.6(14) . .
C48 C49 C50 C41 173.4(9) . .
C44 C45 C50 C49 179.9(10) . .
C46 C45 C50 C49 2.9(14) . .
C44 C45 C50 C41 2.9(15) . .
C46 C45 C50 C41 -174.2(9) . .
C42 C41 C50 C49 -177.6(9) . .
C41 C41 C50 C49 8.1(15) 2 .
C42 C41 C50 C45 -0.6(13) . .
C41 C41 C50 C45 -174.8(9) 2 .
C46 C47 C441 C442 107(2) . .
C48 C47 C441 C442 -75(2) . .
C70 C61 C62 O7 -178.0(9) . .
C81 C61 C62 O7 6.4(16) . .
C70 C61 C62 C63 -1.5(15) . .
C81 C61 C62 C63 -177.1(9) . .
C61 C62 C63 C64 4.4(17) . .
O7 C62 C63 C64 -178.6(10) . .
C61 C62 C63 O8 -178.9(9) . .
O7 C62 C63 O8 -1.8(11) . .
C62 C63 C64 C65 -4.3(16) . .
O8 C63 C64 C65 179.7(10) . .
C63 C64 C65 C66 -176.2(11) . .
C63 C64 C65 C70 1.8(16) . .
C64 C65 C66 C67 179.1(13) . .
C70 C65 C66 C67 1.1(19) . .
C65 C66 C67 C465 179.3(19) . .
C65 C66 C67 C461 -148(4) . .
C65 C66 C67 C68 -2(2) . .
C66 C67 C68 C69 1(2) . .
C465 C67 C68 C69 -179.9(17) . .
C461 C67 C68 C69 153(3) . .
C67 C68 C69 C70 1(2) . .
C68 C69 C70 C65 -2(2) . .
C68 C69 C70 C61 -179.5(13) . .
C66 C65 C70 C69 0.9(16) . .
C64 C65 C70 C69 -177.1(11) . .
C66 C65 C70 C61 178.8(10) . .
C64 C65 C70 C61 0.7(15) . .
C62 C61 C70 C69 176.8(11) . .
C81 C61 C70 C69 -7.4(16) . .
C62 C61 C70 C65 -0.8(14) . .
C81 C61 C70 C65 175.0(9) . .
C62 C61 C81 C82 -69.9(14) . .
C70 C61 C81 C82 114.6(11) . .
C62 C61 C81 C90 108.8(12) . .
C70 C61 C81 C90 -66.7(13) . .
C90 C81 C82 O10 -174.3(9) . .
C61 C81 C82 O10 4.4(17) . .
C90 C81 C82 C83 6.6(14) . .
C61 C81 C82 C83 -174.6(9) . .
C81 C82 C83 C84 -2.8(17) . .
O10 C82 C83 C84 177.9(10) . .
C81 C82 C83 O9 178.4(9) . .
O10 C82 C83 O9 -0.8(10) . .
C82 C83 C84 C85 -1.8(16) . .
O9 C83 C84 C85 176.7(9) . .
C83 C84 C85 C90 2.0(16) . .
C83 C84 C85 C86 -174.8(10) . .
C90 C85 C86 C87 -0.5(17) . .
C84 C85 C86 C87 176.4(11) . .
C85 C86 C87 C88 4.1(17) . .
C85 C86 C87 C481 -176.2(13) . .
C86 C87 C88 C89 -2(2) . .
C481 C87 C88 C89 178.4(15) . .
C87 C88 C89 C90 -4(2) . .
C86 C85 C90 C89 -5.3(16) . .
C84 C85 C90 C89 177.9(10) . .
C86 C85 C90 C81 178.8(10) . .
C84 C85 C90 C81 2.0(16) . .
C88 C89 C90 C85 7.6(17) . .
C88 C89 C90 C81 -176.5(12) . .
C82 C81 C90 C85 -6.3(15) . .
C61 C81 C90 C85 175.0(10) . .
C82 C81 C90 C89 177.9(10) . .
C61 C81 C90 C89 -0.8(15) . .
C88 C87 C481 C482 -97(2) . .
C86 C87 C481 C482 83(2) . .
C101 C101 C102 O11 2.7(16) 2_665 .
C110 C101 C102 O11 -178.5(9) . .
C101 C101 C102 C103 -176.0(10) 2_665 .
C110 C101 C102 C103 2.9(14) . .
C101 C102 C103 O12 179.2(9) . .
O11 C102 C103 O12 0.3(11) . .
C101 C102 C103 C104 2.1(16) . .
O11 C102 C103 C104 -176.7(9) . .
O12 C103 C104 C105 177.3(10) . .
C102 C103 C104 C105 -6.3(16) . .
C103 C104 C105 C106 -173.6(10) . .
C103 C104 C105 C110 5.2(16) . .
C104 C105 C106 C107 177.6(11) . .
C110 C105 C106 C107 -1.3(16) . .
C105 C106 C107 C108 1.3(17) . .
C105 C106 C107 C491 -171.0(12) . .
C106 C107 C108 C109 0.6(18) . .
C491 C107 C108 C109 173.3(12) . .
C107 C108 C109 C110 -2.7(18) . .
C108 C109 C110 C105 2.7(16) . .
C108 C109 C110 C101 -176.7(10) . .
C104 C105 C110 C109 -179.6(10) . .
C106 C105 C110 C109 -0.7(15) . .
C104 C105 C110 C101 -0.1(15) . .
C106 C105 C110 C101 178.8(9) . .
C102 C101 C110 C109 175.6(9) . .
C101 C101 C110 C109 -5.5(15) 2_665 .
C102 C101 C110 C105 -3.8(13) . .
C101 C101 C110 C105 175.1(9) 2_665 .
C106 C107 C491 C492 -103.9(18) . .
C108 C107 C491 C492 83.8(19) . .
C107 C491 C492 C493 81(3) . .
O5 C151 O1 C2 131.0(8) . .
O2 C151 O1 C2 8.9(10) . .
O6 C151 O1 C2 -110.6(8) . .
C1 C2 O1 C151 172.0(10) . .
C3 C2 O1 C151 -3.9(10) . .
O1 C151 O2 C3 -10.0(10) . .
O5 C151 O2 C3 -135.1(8) . .
O6 C151 O2 C3 108.5(8) . .
C4 C3 O2 C151 -176.0(11) . .
C2 C3 O2 C151 7.5(10) . .
C21 C22 O3 C152 166.1(9) . .
C23 C22 O3 C152 -6.8(9) . .
O3 C152 O3 C22 133.1(7) 2 .
O4 C152 O3 C22 13.1(9) . .
O4 C152 O3 C22 -107.4(8) 2 .
C24 C23 O4 C152 -175.8(10) . .
C22 C23 O4 C152 10.1(9) . .
O3 C152 O4 C23 -136.5(7) 2 .
O3 C152 O4 C23 -14.4(9) . .
O4 C152 O4 C23 104.8(6) 2 .
O1 C151 O5 C42 129.0(8) . .
O2 C151 O5 C42 -108.2(8) . .
O6 C151 O5 C42 9.9(10) . .
C41 C42 O5 C151 174.2(9) . .
C43 C42 O5 C151 -6.9(10) . .
C42 C43 O6 C151 5.0(10) . .
C44 C43 O6 C151 -177.6(10) . .
O1 C151 O6 C43 -131.9(8) . .
O5 C151 O6 C43 -9.1(9) . .
O2 C151 O6 C43 108.4(8) . .
C61 C62 O7 C153 -179.3(10) . .
C63 C62 O7 C153 3.8(11) . .
O11 C153 O7 C62 -125.5(9) . .
O8 C153 O7 C62 -4.4(10) . .
O12 C153 O7 C62 113.7(9) . .
C64 C63 O8 C153 175.7(11) . .
C62 C63 O8 C153 -0.9(10) . .
O11 C153 O8 C63 126.4(8) . .
O7 C153 O8 C63 3.3(10) . .
O12 C153 O8 C63 -115.4(8) . .
O9 C154 O9 C83 -109.7(6) 2_665 .
O10 C154 O9 C83 131.4(7) 2_665 .
O10 C154 O9 C83 10.5(9) . .
C84 C83 O9 C154 175.1(10) . .
C82 C83 O9 C154 -6.1(10) . .
C81 C82 O10 C154 -172.0(10) . .
C83 C82 O10 C154 7.2(9) . .
O9 C154 O10 C82 -11.1(9) . .
O9 C154 O10 C82 108.8(8) 2_665 .
O10 C154 O10 C82 -131.8(6) 2_665 .
O7 C153 O11 C102 -123.1(9) . .
O8 C153 O11 C102 115.1(8) . .
O12 C153 O11 C102 -2.3(10) . .
C101 C102 O11 C153 -177.5(10) . .
C103 C102 O11 C153 1.3(10) . .
C104 C103 O12 C153 175.0(11) . .
C102 C103 O12 C153 -1.7(11) . .
O11 C153 O12 C103 2.6(11) . .
O7 C153 O12 C103 125.2(9) . .
O8 C153 O12 C103 -115.3(9) . .
C47 C441 C442 C443 -89(13) . .
C6 C7 C401 C402 120(2) . .
C8 C7 C401 C402 -51(3) . .
C491 C492 C493 C494 149(3) . .
C27 C421 C422 C423 -62(4) . .
C87 C481 C482 C468 -31(4) . 4_655
C87 C481 C482 C483 42(3) . .
C481 C482 C483 C468 -130(5) . 4_655
C468 C482 C483 C484 -85(5) 4_655 .
C481 C482 C483 C484 145(3) . .
C421 C422 C423 C424 -164(3) . .
C7 C401 C402 C403 -72(6) . .
C404 C403 C402 C401 103(12) . .
C441 C442 C443 C444 138(49) . .
C66 C67 C461 C462 -12(7) . .
C465 C67 C461 C462 96(6) . .
C68 C67 C461 C462 -160(4) . .
C67 C461 C462 C463 -128(5) . .
C461 C462 C463 C464 10(6) . .
C66 C67 C465 C466 120(2) . .
C461 C67 C465 C466 28(3) . .
C68 C67 C465 C466 -58(3) . .
C67 C465 C466 C467 107(4) . .
C465 C466 C467 C468 -169(4) . .
C466 C467 C468 C482 -17(7) . 3_565
C466 C467 C468 C483 -81(16) . 3_565
C605 C601 C602 C607 107(6) . .
C603 C601 C602 C607 115(7) . .
C605 C601 C602 C603 -8(4) . .
C607 C602 C603 C608 6(6) . .
C601 C602 C603 C608 155(4) . .
C607 C602 C603 C604 -129(5) . .
C601 C602 C603 C604 19(6) . .
C607 C602 C603 C601 -148(5) . .
C607 C602 C603 C605 -143(3) . .
C601 C602 C603 C605 5(3) . .
C602 C601 C603 C608 -74(8) . .
C605 C601 C603 C608 99(8) . .
C605 C601 C603 C602 173(4) . .
C602 C601 C603 C604 -168(4) . .
C605 C601 C603 C604 5(3) . .
C602 C601 C603 C605 -173(4) . .
C608 C603 C604 C609 -5(4) . .
C602 C603 C604 C609 138(5) . .
C601 C603 C604 C609 153(3) . .
C605 C603 C604 C609 157(4) . .
C608 C603 C604 C605 -162(3) . .
C602 C603 C604 C605 -19(6) . .
C601 C603 C604 C605 -5(3) . .
C602 C603 C604 C608 143(7) . .
C601 C603 C604 C608 157(4) . .
C605 C603 C604 C608 162(3) . .
C609 C604 C605 C601 -101(9) . .
C603 C604 C605 C601 6(4) . .
C608 C604 C605 C601 -8(5) . .
C609 C604 C605 C723 30(11) . .
C603 C604 C605 C723 138(4) . .
C608 C604 C605 C723 123(4) . .
C609 C604 C605 C603 -108(9) . .
C608 C604 C605 C603 -15(3) . .
C602 C601 C605 C604 1(6) . .
C603 C601 C605 C604 -5(3) . .
C602 C601 C605 C723 -145(4) . .
C603 C601 C605 C723 -152(3) . .
C602 C601 C605 C603 6(4) . .
C608 C603 C605 C604 26(5) . .
C602 C603 C605 C604 168(4) . .
C601 C603 C605 C604 173(4) . .
C608 C603 C605 C601 -148(5) . .
C602 C603 C605 C601 -5(3) . .
C604 C603 C605 C601 -173(4) . .
C608 C603 C605 C723 -83(7) . .
C602 C603 C605 C723 60(6) . .
C604 C603 C605 C723 -108(6) . .
C601 C603 C605 C723 65(5) . .
C601 C602 C607 C613 -102(7) . .
C603 C602 C607 C613 4(6) . .
C602 C603 C608 C614 -11(7) . .
C604 C603 C608 C614 142(4) . .
C601 C603 C608 C614 47(11) . .
C605 C603 C608 C614 124(4) . .
C602 C603 C608 C609 -150(4) . .
C604 C603 C608 C609 4(3) . .
C601 C603 C608 C609 -91(8) . .
C605 C603 C608 C609 -15(5) . .
C602 C603 C608 C604 -153(5) . .
C601 C603 C608 C604 -95(8) . .
C605 C603 C608 C604 -18(3) . .
C609 C604 C608 C603 174(4) . .
C605 C604 C608 C603 22(4) . .
C609 C604 C608 C614 91(7) . .
C605 C604 C608 C614 -61(8) . .
C603 C604 C608 C614 -83(7) . .
C605 C604 C608 C609 -153(5) . .
C603 C604 C608 C609 -174(4) . .
C605 C604 C609 C617 -50(9) . .
C603 C604 C609 C617 -154(3) . .
C608 C604 C609 C617 -158(3) . .
C605 C604 C609 C608 108(8) . .
C603 C604 C609 C608 4(3) . .
C605 C604 C609 C714 53(12) . .
C603 C604 C609 C714 -51(7) . .
C608 C604 C609 C714 -54(6) . .
C603 C608 C609 C604 -4(3) . .
C614 C608 C609 C604 -138(5) . .
C603 C608 C609 C617 85(8) . .
C614 C608 C609 C617 -49(9) . .
C604 C608 C609 C617 89(8) . .
C603 C608 C609 C714 154(3) . .
C614 C608 C609 C714 20(4) . .
C604 C608 C609 C714 158(3) . .
C602 C607 C613 C614 -10(6) . .
C602 C607 C613 C623 123(5) . .
C602 C607 C613 C624 36(7) . .
C607 C613 C614 C608 5(5) . .
C623 C613 C614 C608 -146(3) . .
C624 C613 C614 C608 -142(5) . .
C607 C613 C614 C624 147(3) . .
C623 C613 C614 C624 -3(3) . .
C603 C608 C614 C613 5(6) . .
C609 C608 C614 C613 126(4) . .
C604 C608 C614 C613 64(7) . .
C603 C608 C614 C624 -120(5) . .
C609 C608 C614 C624 1(7) . .
C604 C608 C614 C624 -61(8) . .
C604 C609 C617 C627 139(5) . .
C608 C609 C617 C627 54(10) . .
C714 C609 C617 C627 -15(5) . .
C614 C613 C623 C633 120(4) . .
C607 C613 C623 C633 -18(7) . .
C624 C613 C623 C633 117(5) . .
C614 C613 C623 C634 16(5) . .
C607 C613 C623 C634 -122(5) . .
C624 C613 C623 C634 13(3) . .
C614 C613 C623 C624 3(3) . .
C607 C613 C623 C624 -136(4) . .
C613 C614 C624 C961 -160(8) . .
C608 C614 C624 C961 -26(10) . .
C613 C614 C624 C634 -9(8) . .
C608 C614 C624 C634 125(7) . .
C613 C614 C624 C623 3(3) . .
C608 C614 C624 C623 138(4) . .
C608 C614 C624 C613 134(5) . .
C633 C623 C624 C961 21(7) . .
C634 C623 C624 C961 -5(5) . .
C613 C623 C624 C961 164(6) . .
C633 C623 C624 C634 25(3) . .
C613 C623 C624 C634 169(3) . .
C633 C623 C624 C614 -147(3) . .
C634 C623 C624 C614 -172(4) . .
C613 C623 C624 C614 -3(3) . .
C633 C623 C624 C613 -144(3) . .
C634 C623 C624 C613 -169(3) . .
C614 C613 C624 C961 116(18) . .
C607 C613 C624 C961 50(19) . .
C623 C613 C624 C961 -68(17) . .
C614 C613 C624 C634 175(4) . .
C607 C613 C624 C634 109(5) . .
C623 C613 C624 C634 -10(3) . .
C607 C613 C624 C614 -66(5) . .
C623 C613 C624 C614 176(4) . .
C614 C613 C624 C623 -176(4) . .
C607 C613 C624 C623 119(5) . .
C609 C617 C627 C726 15(5) . .
C634 C623 C633 C765 -3(3) . .
C624 C623 C633 C765 -26(5) . .
C613 C623 C633 C765 -134(4) . .
C634 C623 C633 C918 56(27) . .
C624 C623 C633 C918 33(28) . .
C613 C623 C633 C918 -75(28) . .
C634 C623 C633 C717 167(6) . .
C624 C623 C633 C717 143(5) . .
C613 C623 C633 C717 35(8) . .
C624 C623 C633 C634 -23(3) . .
C613 C623 C633 C634 -131(5) . .
C614 C624 C634 C961 -161(9) . .
C623 C624 C634 C961 -176(4) . .
C613 C624 C634 C961 -168(5) . .
C961 C624 C634 C765 91(9) . .
C614 C624 C634 C765 -70(13) . .
C623 C624 C634 C765 -85(8) . .
C613 C624 C634 C765 -77(9) . .
C961 C624 C634 C623 176(4) . .
C614 C624 C634 C623 15(7) . .
C613 C624 C634 C623 8(2) . .
C961 C624 C634 C633 151(4) . .
C614 C624 C634 C633 -11(9) . .
C623 C624 C634 C633 -26(3) . .
C613 C624 C634 C633 -17(4) . .
C633 C623 C634 C624 -154(3) . .
C613 C623 C634 C624 -16(4) . .
C633 C623 C634 C961 -151(3) . .
C624 C623 C634 C961 3(3) . .
C613 C623 C634 C961 -13(5) . .
C633 C623 C634 C765 2(3) . .
C624 C623 C634 C765 156(4) . .
C613 C623 C634 C765 140(3) . .
C624 C623 C634 C633 154(3) . .
C613 C623 C634 C633 137(4) . .
C765 C633 C634 C624 -155(4) . .
C918 C633 C634 C624 -146(4) . .
C717 C633 C634 C624 -130(8) . .
C623 C633 C634 C624 28(4) . .
C765 C633 C634 C961 -111(7) . .
C918 C633 C634 C961 -102(7) . .
C717 C633 C634 C961 -86(10) . .
C623 C633 C634 C961 72(7) . .
C918 C633 C634 C765 10(3) . .
C717 C633 C634 C765 25(8) . .
C623 C633 C634 C765 -177(3) . .
C765 C633 C634 C623 177(3) . .
C918 C633 C634 C623 -173(4) . .
C717 C633 C634 C623 -158(9) . .
C604 C609 C714 C726 -101(6) . .
C617 C609 C714 C726 6(3) . .
C608 C609 C714 C726 -154(3) . .
C765 C633 C717 C918 1(3) . .
C623 C633 C717 C918 -170(5) . .
C634 C633 C717 C918 -21(9) . .
C765 C633 C717 C928 116(4) . .
C918 C633 C717 C928 114(5) . .
C623 C633 C717 C928 -56(8) . .
C634 C633 C717 C928 93(9) . .
C918 C633 C717 C765 -1(3) . .
C623 C633 C717 C765 -171(7) . .
C634 C633 C717 C765 -22(7) . .
C604 C605 C723 C912 -120(5) . .
C601 C605 C723 C912 15(4) . .
C603 C605 C723 C912 -41(7) . .
C604 C605 C723 C734 1(6) . .
C601 C605 C723 C734 136(4) . .
C603 C605 C723 C734 80(6) . .
C609 C714 C726 C627 -1(4) . .
C617 C627 C726 C714 -5(4) . .
C902 C733 C734 C914 49(12) . .
C942 C733 C734 C914 -90(13) . .
C901 C733 C734 C914 31(13) . .
C942 C733 C734 C902 -140(5) . .
C901 C733 C734 C902 -18(3) . .
C902 C733 C734 C723 165(3) . .
C942 C733 C734 C723 25(5) . .
C901 C733 C734 C723 147(2) . .
C605 C723 C734 C914 19(5) . .
C912 C723 C734 C914 145(4) . .
C605 C723 C734 C733 -143(3) . .
C912 C723 C734 C733 -17(4) . .
C605 C723 C734 C902 -123(6) . .
C912 C723 C734 C902 3(7) . .
C717 C633 C765 C918 -1(3) . .
C623 C633 C765 C918 172(4) . .
C634 C633 C765 C918 169(3) . .
C918 C633 C765 C768 -88(13) . .
C717 C633 C765 C768 -89(13) . .
C623 C633 C765 C768 85(13) . .
C634 C633 C765 C768 81(13) . .
C918 C633 C765 C634 -169(3) . .
C717 C633 C765 C634 -170(3) . .
C623 C633 C765 C634 3(3) . .
C918 C633 C765 C717 1(3) . .
C623 C633 C765 C717 173(5) . .
C634 C633 C765 C717 170(3) . .
C624 C634 C765 C918 60(10) . .
C961 C634 C765 C918 129(4) . .
C623 C634 C765 C918 -16(5) . .
C633 C634 C765 C918 -13(4) . .
C624 C634 C765 C633 74(9) . .
C961 C634 C765 C633 142(4) . .
C623 C634 C765 C633 -3(3) . .
C624 C634 C765 C768 -88(9) . .
C961 C634 C765 C768 -20(5) . .
C623 C634 C765 C768 -164(3) . .
C633 C634 C765 C768 -162(4) . .
C624 C634 C765 C717 66(9) . .
C961 C634 C765 C717 135(4) . .
C623 C634 C765 C717 -10(3) . .
C633 C634 C765 C717 -7(2) . .
C633 C717 C765 C918 177(6) . .
C928 C717 C765 C918 59(5) . .
C918 C717 C765 C633 -177(6) . .
C928 C717 C765 C633 -119(5) . .
C918 C717 C765 C768 -21(6) . .
C633 C717 C765 C768 156(5) . .
C928 C717 C765 C768 38(6) . .
C918 C717 C765 C634 -168(5) . .
C633 C717 C765 C634 9(3) . .
C928 C717 C765 C634 -109(4) . .
C918 C765 C768 C831 -109(9) . .
C633 C765 C768 C831 -28(19) . .
C634 C765 C768 C831 46(10) . .
C717 C765 C768 C831 -101(9) . .
C918 C765 C768 C767 -3(6) . .
C633 C765 C768 C767 78(14) . .
C634 C765 C768 C767 153(3) . .
C717 C765 C768 C767 6(7) . .
C780 C767 C768 C831 149(4) . .
C780 C767 C768 C765 4(5) . .
C831 C767 C768 C765 -145(6) . .
C768 C767 C780 C918 -3(3) . .
C831 C767 C780 C918 25(5) . .
C768 C767 C780 C920 -137(3) . .
C831 C767 C780 C920 -109(4) . .
C789 C776 C781 C932 78(9) . .
C788 C776 C781 C932 -83(8) . .
C789 C776 C781 C788 161(4) . .
C789 C776 C781 C930 2(5) . .
C788 C776 C781 C930 -159(3) . .
C781 C776 C788 C806 161(3) . .
C789 C776 C788 C806 14(7) . .
C789 C776 C788 C781 -146(8) . .
C932 C781 C788 C776 143(5) . .
C930 C781 C788 C776 35(4) . .
C932 C781 C788 C806 117(5) . .
C776 C781 C788 C806 -26(4) . .
C930 C781 C788 C806 9(7) . .
C781 C776 C789 C928 -22(11) . .
C788 C776 C789 C928 118(10) . .
C831 C782 C790 C763 -138(3) . .
C801 C763 C790 C782 139(6) . .
C803 C763 C790 C782 29(7) . .
C931 C721 C791 C929 -169(4) . .
C932 C721 C791 C929 -162(9) . .
C930 C721 C791 C929 -10(4) . .
C929 C721 C791 C931 169(4) . .
C932 C721 C791 C931 7(7) . .
C930 C721 C791 C931 159(5) . .
C931 C721 C791 C919 -20(4) . .
C929 C721 C791 C919 149(4) . .
C932 C721 C791 C919 -13(11) . .
C930 C721 C791 C919 139(3) . .
C790 C763 C801 C803 -133(7) . .
C803 C763 C801 C919 139(4) . .
C790 C763 C801 C919 6(6) . .
C919 C801 C803 C763 -68(6) . .
C763 C801 C803 C736 29(25) . .
C919 C801 C803 C736 -39(29) . .
C790 C763 C803 C801 145(6) . .
C801 C763 C803 C736 -173(6) . .
C790 C763 C803 C736 -28(9) . .
C765 C768 C831 C767 122(9) . .
C765 C768 C831 C964 -44(10) . .
C767 C768 C831 C964 -166(4) . .
C765 C768 C831 C782 90(13) . .
C767 C768 C831 C782 -31(10) . .
C780 C767 C831 C768 -40(5) . .
C768 C767 C831 C964 34(9) . .
C780 C767 C831 C964 -7(12) . .
C768 C767 C831 C782 165(5) . .
C780 C767 C831 C782 125(3) . .
C790 C782 C831 C768 10(11) . .
C790 C782 C831 C767 -17(4) . .
C790 C782 C831 C964 144(3) . .
C734 C733 C901 C902 23(3) . .
C942 C733 C901 C902 164(4) . .
C902 C733 C901 C931 -171(4) . .
C734 C733 C901 C931 -148(3) . .
C942 C733 C901 C931 -7(3) . .
C902 C733 C901 C919 -51(10) . .
C734 C733 C901 C919 -28(11) . .
C942 C733 C901 C919 113(10) . .
C734 C733 C902 C901 -156(3) . .
C942 C733 C902 C901 -25(6) . .
C942 C733 C902 C734 131(5) . .
C901 C733 C902 C734 156(3) . .
C734 C733 C902 C770 -24(6) . .
C942 C733 C902 C770 106(7) . .
C901 C733 C902 C770 132(8) . .
C931 C901 C902 C733 14(6) . .
C919 C901 C902 C733 162(4) . .
C931 C901 C902 C734 -30(11) . .
C919 C901 C902 C734 118(7) . .
C733 C901 C902 C734 -44(6) . .
C931 C901 C902 C770 -143(5) . .
C919 C901 C902 C770 4(5) . .
C733 C901 C902 C770 -157(4) . .
C914 C734 C902 C733 -163(5) . .
C723 C734 C902 C733 -26(6) . .
C914 C734 C902 C901 -113(7) . .
C733 C734 C902 C901 50(7) . .
C723 C734 C902 C901 24(11) . .
C914 C734 C902 C770 5(4) . .
C733 C734 C902 C770 168(3) . .
C723 C734 C902 C770 142(6) . .
C914 C770 C902 C733 19(7) . .
C914 C770 C902 C901 148(3) . .
C914 C770 C902 C734 -3(2) . .
C605 C723 C912 C942 144(4) . .
C734 C723 C912 C942 11(5) . .
C733 C734 C914 C770 -45(13) . .
C902 C734 C914 C770 -5(4) . .
C723 C734 C914 C770 -161(3) . .
C902 C770 C914 C734 3(3) . .
C633 C717 C918 C765 -2(4) . .
C928 C717 C918 C765 -140(4) . .
C928 C717 C918 C633 -139(4) . .
C765 C717 C918 C633 2(4) . .
C633 C717 C918 C780 160(3) . .
C928 C717 C918 C780 22(5) . .
C765 C717 C918 C780 162(6) . .
C633 C765 C918 C717 2(5) . .
C768 C765 C918 C717 163(4) . .
C634 C765 C918 C717 15(7) . .
C768 C765 C918 C633 161(4) . .
C634 C765 C918 C633 13(4) . .
C717 C765 C918 C633 -2(5) . .
C633 C765 C918 C780 -162(3) . .
C768 C765 C918 C780 -0(4) . .
C634 C765 C918 C780 -149(3) . .
C717 C765 C918 C780 -164(6) . .
C765 C633 C918 C717 -178(4) . .
C623 C633 C918 C717 118(27) . .
C634 C633 C918 C717 171(4) . .
C717 C633 C918 C765 178(4) . .
C623 C633 C918 C765 -64(27) . .
C634 C633 C918 C765 -11(3) . .
C765 C633 C918 C780 57(9) . .
C717 C633 C918 C780 -124(9) . .
C623 C633 C918 C780 -7(33) . .
C634 C633 C918 C780 47(10) . .
C767 C780 C918 C717 -163(3) . .
C920 C780 C918 C717 -28(4) . .
C767 C780 C918 C765 3(4) . .
C920 C780 C918 C765 138(3) . .
C767 C780 C918 C633 -47(9) . .
C920 C780 C918 C633 88(9) . .
C902 C901 C919 C801 2(6) . .
C931 C901 C919 C801 163(3) . .
C733 C901 C919 C801 41(12) . .
C902 C901 C919 C931 -161(5) . .
C733 C901 C919 C931 -122(11) . .
C902 C901 C919 C791 -153(3) . .
C931 C901 C919 C791 8(3) . .
C733 C901 C919 C791 -114(10) . .
C763 C801 C919 C901 -142(4) . .
C803 C801 C919 C901 -87(7) . .
C763 C801 C919 C931 -109(9) . .
C803 C801 C919 C931 -54(11) . .
C763 C801 C919 C791 -2(5) . .
C803 C801 C919 C791 53(8) . .
C721 C791 C919 C901 8(5) . .
C929 C791 C919 C901 81(9) . .
C931 C791 C919 C901 -7(3) . .
C721 C791 C919 C801 -137(5) . .
C929 C791 C919 C801 -63(10) . .
C931 C791 C919 C801 -152(5) . .
C721 C791 C919 C931 15(3) . .
C929 C791 C919 C931 89(8) . .
C918 C780 C920 C929 -109(6) . .
C767 C780 C920 C929 23(7) . .
C918 C780 C920 C930 -27(6) . .
C767 C780 C920 C930 106(5) . .
C776 C789 C928 C717 -116(8) . .
C918 C717 C928 C789 132(5) . .
C633 C717 C928 C789 38(7) . .
C765 C717 C928 C789 104(5) . .
C721 C791 C929 C930 12(5) . .
C931 C791 C929 C930 4(6) . .
C919 C791 C929 C930 -71(10) . .
C931 C791 C929 C721 -8(3) . .
C919 C791 C929 C721 -83(8) . .
C721 C791 C929 C920 119(7) . .
C931 C791 C929 C920 110(7) . .
C919 C791 C929 C920 35(13) . .
C931 C721 C929 C791 23(8) . .
C932 C721 C929 C791 163(9) . .
C930 C721 C929 C791 168(5) . .
C791 C721 C929 C930 -168(5) . .
C931 C721 C929 C930 -146(9) . .
C932 C721 C929 C930 -6(8) . .
C791 C721 C929 C920 -129(6) . .
C931 C721 C929 C920 -106(10) . .
C932 C721 C929 C920 34(11) . .
C930 C721 C929 C920 40(5) . .
C930 C920 C929 C791 -120(8) . .
C780 C920 C929 C791 6(11) . .
C780 C920 C929 C930 126(6) . .
C930 C920 C929 C721 -37(5) . .
C780 C920 C929 C721 90(8) . .
C791 C929 C930 C721 -10(4) . .
C920 C929 C930 C721 -153(4) . .
C791 C929 C930 C920 142(5) . .
C721 C929 C930 C920 153(4) . .
C791 C929 C930 C781 -7(8) . .
C721 C929 C930 C781 4(6) . .
C920 C929 C930 C781 -149(5) . .
C791 C721 C930 C929 11(4) . .
C931 C721 C930 C929 149(9) . .
C932 C721 C930 C929 177(4) . .
C791 C721 C930 C920 -15(5) . .
C931 C721 C930 C920 123(8) . .
C929 C721 C930 C920 -26(3) . .
C932 C721 C930 C920 151(3) . .
C791 C721 C930 C781 -167(4) . .
C931 C721 C930 C781 -29(8) . .
C929 C721 C930 C781 -178(4) . .
C932 C721 C930 C781 -1(3) . .
C780 C920 C930 C929 -126(6) . .
C929 C920 C930 C721 26(3) . .
C780 C920 C930 C721 -100(6) . .
C929 C920 C930 C781 143(6) . .
C780 C920 C930 C781 18(9) . .
C932 C781 C930 C929 -2(6) . .
C776 C781 C930 C929 146(6) . .
C788 C781 C930 C929 121(6) . .
C932 C781 C930 C721 1(3) . .
C776 C781 C930 C721 150(4) . .
C788 C781 C930 C721 124(5) . .
C932 C781 C930 C920 -124(5) . .
C776 C781 C930 C920 24(7) . .
C788 C781 C930 C920 -1(9) . .
C791 C721 C931 C932 176(4) . .
C929 C721 C931 C932 157(9) . .
C930 C721 C931 C932 34(8) . .
C791 C721 C931 C901 53(8) . .
C929 C721 C931 C901 34(14) . .
C932 C721 C931 C901 -122(7) . .
C930 C721 C931 C901 -88(11) . .
C929 C721 C931 C791 -19(7) . .
C932 C721 C931 C791 -176(4) . .
C930 C721 C931 C791 -142(10) . .
C791 C721 C931 C919 20(4) . .
C929 C721 C931 C919 1(10) . .
C932 C721 C931 C919 -156(3) . .
C930 C721 C931 C919 -122(8) . .
C902 C901 C931 C721 109(8) . .
C919 C901 C931 C721 -46(8) . .
C733 C901 C931 C721 118(7) . .
C902 C901 C931 C932 4(8) . .
C919 C901 C931 C932 -151(4) . .
C733 C901 C931 C932 13(5) . .
C902 C901 C931 C791 145(5) . .
C919 C901 C931 C791 -10(4) . .
C733 C901 C931 C791 154(3) . .
C902 C901 C931 C919 155(7) . .
C733 C901 C931 C919 164(3) . .
C929 C791 C931 C721 11(4) . .
C919 C791 C931 C721 159(4) . .
C721 C791 C931 C932 -4(4) . .
C929 C791 C931 C932 7(5) . .
C919 C791 C931 C932 155(4) . .
C721 C791 C931 C901 -151(5) . .
C929 C791 C931 C901 -140(4) . .
C919 C791 C931 C901 8(3) . .
C721 C791 C931 C919 -159(4) . .
C929 C791 C931 C919 -148(4) . .
C901 C919 C931 C721 155(4) . .
C801 C919 C931 C721 113(9) . .
C791 C919 C931 C721 -15(3) . .
C901 C919 C931 C932 84(9) . .
C801 C919 C931 C932 41(15) . .
C791 C919 C931 C932 -86(9) . .
C801 C919 C931 C901 -43(8) . .
C791 C919 C931 C901 -170(4) . .
C901 C919 C931 C791 170(4) . .
C801 C919 C931 C791 127(9) . .
C721 C931 C932 C781 -42(10) . .
C901 C931 C932 C781 103(10) . .
C791 C931 C932 C781 -39(11) . .
C919 C931 C932 C781 37(16) . .
C901 C931 C932 C721 144(5) . .
C791 C931 C932 C721 3(3) . .
C919 C931 C932 C721 79(9) . .
C721 C931 C932 C942 -156(3) . .
C901 C931 C932 C942 -12(5) . .
C791 C931 C932 C942 -153(3) . .
C919 C931 C932 C942 -77(9) . .
C776 C781 C932 C931 -48(15) . .
C788 C781 C932 C931 -108(9) . .
C930 C781 C932 C931 33(10) . .
C776 C781 C932 C721 -82(9) . .
C788 C781 C932 C721 -142(3) . .
C930 C781 C932 C721 -1(3) . .
C776 C781 C932 C942 69(8) . .
C788 C781 C932 C942 9(4) . .
C930 C781 C932 C942 151(2) . .
C791 C721 C932 C931 -8(9) . .
C929 C721 C932 C931 -158(9) . .
C930 C721 C932 C931 -162(4) . .
C791 C721 C932 C781 155(9) . .
C931 C721 C932 C781 163(4) . .
C929 C721 C932 C781 5(9) . .
C930 C721 C932 C781 1(4) . .
C791 C721 C932 C942 41(14) . .
C931 C721 C932 C942 50(7) . .
C929 C721 C932 C942 -108(9) . .
C930 C721 C932 C942 -113(7) . .
C902 C733 C942 C912 -126(5) . .
C734 C733 C942 C912 -19(5) . .
C901 C733 C942 C912 -144(3) . .
C902 C733 C942 C932 20(6) . .
C734 C733 C942 C932 127(4) . .
C901 C733 C942 C932 2(3) . .
C723 C912 C942 C733 0(4) . .
C723 C912 C942 C932 -115(5) . .
C931 C932 C942 C733 4(4) . .
C781 C932 C942 C733 -153(3) . .
C721 C932 C942 C733 -35(8) . .
C931 C932 C942 C912 113(6) . .
C781 C932 C942 C912 -45(6) . .
C721 C932 C942 C912 74(9) . .
C614 C624 C961 C634 163(8) . .
C623 C624 C961 C634 4(5) . .
C613 C624 C961 C634 62(17) . .
C634 C624 C961 C964 -74(12) . .
C614 C624 C961 C964 89(14) . .
C623 C624 C961 C964 -70(14) . .
C613 C624 C961 C964 -12(28) . .
C765 C634 C961 C624 -148(5) . .
C623 C634 C961 C624 -4(4) . .
C633 C634 C961 C624 -62(7) . .
C624 C634 C961 C964 160(5) . .
C765 C634 C961 C964 12(5) . .
C623 C634 C961 C964 157(3) . .
C633 C634 C961 C964 98(7) . .
C768 C831 C964 C961 18(5) . .
C767 C831 C964 C961 -11(12) . .
C782 C831 C964 C961 -141(3) . .
C624 C961 C964 C831 57(13) . .
C634 C961 C964 C831 -11(4) . .
C506 C501 C502 C507 -6(4) . .
C505 C501 C502 C507 -138(3) . .
C506 C501 C502 C503 140(3) . .
C505 C501 C502 C503 9(3) . .
C507 C502 C503 C508 -5(4) . .
C501 C502 C503 C508 -152(2) . .
C507 C502 C503 C504 146(3) . .
C501 C502 C503 C504 -0(3) . .
C508 C503 C504 C509 -1(4) . .
C502 C503 C504 C509 -147(2) . .
C508 C503 C504 C505 137(3) . .
C502 C503 C504 C505 -8(3) . .
C506 C501 C505 C510 -5(5) . .
C502 C501 C505 C510 125(3) . .
C506 C501 C505 C504 -143(2) . .
C502 C501 C505 C504 -12(3) . .
C509 C504 C505 C510 2(4) . .
C503 C504 C505 C510 -131(3) . .
C509 C504 C505 C501 146(2) . .
C503 C504 C505 C501 13(3) . .
C505 C501 C506 C511 128(3) . .
C502 C501 C506 C511 -4(4) . .
C505 C501 C506 C520 -4(4) . .
C502 C501 C506 C520 -136(3) . .
C501 C502 C507 C512 7(5) . .
C503 C502 C507 C512 -134(3) . .
C501 C502 C507 C513 138(3) . .
C503 C502 C507 C513 -3(5) . .
C504 C503 C508 C515 -11(4) . .
C502 C503 C508 C515 130(3) . .
C504 C503 C508 C514 -135(3) . .
C502 C503 C508 C514 6(4) . .
C503 C504 C509 C517 141(2) . .
C505 C504 C509 C517 3(4) . .
C503 C504 C509 C516 2(4) . .
C505 C504 C509 C516 -137(3) . .
C501 C505 C510 C518 -141(3) . .
C504 C505 C510 C518 -11(5) . .
C501 C505 C510 C529 15(5) . .
C504 C505 C510 C529 145(3) . .
C501 C506 C511 C512 14(6) . .
C520 C506 C511 C512 150(4) . .
C501 C506 C511 C521 -148(3) . .
C520 C506 C511 C521 -11(4) . .
C506 C511 C512 C522 -149(4) . .
C521 C511 C512 C522 10(5) . .
C506 C511 C512 C507 -12(6) . .
C521 C511 C512 C507 146(3) . .
C502 C507 C512 C511 2(5) . .
C513 C507 C512 C511 -138(3) . .
C502 C507 C512 C522 133(3) . .
C513 C507 C512 C522 -8(4) . .
C502 C507 C513 C514 9(4) . .
C512 C507 C513 C514 151(3) . .
C502 C507 C513 C523 -138(3) . .
C512 C507 C513 C523 4(3) . .
C507 C513 C514 C508 -8(4) . .
C523 C513 C514 C508 133(3) . .
C507 C513 C514 C524 -147(2) . .
C523 C513 C514 C524 -6(4) . .
C503 C508 C514 C513 0(4) . .
C515 C508 C514 C513 -124(3) . .
C503 C508 C514 C524 141(2) . .
C515 C508 C514 C524 17(3) . .
C503 C508 C515 C516 27(4) . .
C514 C508 C515 C516 155(3) . .
C503 C508 C515 C525 -146(3) . .
C514 C508 C515 C525 -18(3) . .
C508 C515 C516 C526 -157(3) . .
C525 C515 C516 C526 14(4) . .
C508 C515 C516 C509 -26(4) . .
C525 C515 C516 C509 144(3) . .
C504 C509 C516 C515 11(4) . .
C517 C509 C516 C515 -132(2) . .
C504 C509 C516 C526 137(3) . .
C517 C509 C516 C526 -6(3) . .
C504 C509 C517 C518 -1(4) . .
C516 C509 C517 C518 148(3) . .
C504 C509 C517 C527 -149(2) . .
C516 C509 C517 C527 -1(3) . .
C527 C517 C518 C510 136(3) . .
C509 C517 C518 C510 -6(4) . .
C527 C517 C518 C528 9(4) . .
C509 C517 C518 C528 -133(3) . .
C505 C510 C518 C517 12(4) . .
C529 C510 C518 C517 -143(3) . .
C505 C510 C518 C528 145(3) . .
C529 C510 C518 C528 -10(3) . .
C501 C506 C520 C529 2(6) . .
C511 C506 C520 C529 -139(4) . .
C501 C506 C520 C530 147(3) . .
C511 C506 C520 C530 7(4) . .
C512 C511 C521 C531 -9(6) . .
C506 C511 C521 C531 153(3) . .
C512 C511 C521 C530 -149(4) . .
C506 C511 C521 C530 12(4) . .
C511 C512 C522 C523 140(3) . .
C507 C512 C522 C523 7(4) . .
C511 C512 C522 C532 -11(5) . .
C507 C512 C522 C532 -144(3) . .
C512 C522 C523 C533 -152(3) . .
C532 C522 C523 C533 2(4) . .
C512 C522 C523 C513 -4(3) . .
C532 C522 C523 C513 149(3) . .
C514 C513 C523 C522 -142(3) . .
C507 C513 C523 C522 -0(3) . .
C514 C513 C523 C533 7(4) . .
C507 C513 C523 C533 149(2) . .
C513 C514 C524 C534 3(4) . .
C508 C514 C524 C534 -144(2) . .
C513 C514 C524 C525 138(3) . .
C508 C514 C524 C525 -9(3) . .
C534 C524 C525 C535 -6(5) . .
C514 C524 C525 C535 -147(3) . .
C534 C524 C525 C515 139(3) . .
C514 C524 C525 C515 -2(3) . .
C516 C515 C525 C524 -160(3) . .
C508 C515 C525 C524 12(4) . .
C516 C515 C525 C535 -10(5) . .
C508 C515 C525 C535 162(3) . .
C515 C516 C526 C536 -7(5) . .
C509 C516 C526 C536 -134(4) . .
C515 C516 C526 C527 136(3) . .
C509 C516 C526 C527 9(3) . .
C536 C526 C527 C537 -10(6) . .
C516 C526 C527 C537 -156(4) . .
C536 C526 C527 C517 135(3) . .
C516 C526 C527 C517 -11(4) . .
C518 C517 C527 C526 -143(3) . .
C509 C517 C527 C526 8(4) . .
C518 C517 C527 C537 3(6) . .
C509 C517 C527 C537 154(4) . .
C517 C518 C528 C539 133(3) . .
C510 C518 C528 C539 5(4) . .
C517 C518 C528 C538 -13(4) . .
C510 C518 C528 C538 -141(3) . .
C530 C520 C529 C510 -137(3) . .
C506 C520 C529 C510 8(6) . .
C530 C520 C529 C539 -20(5) . .
C506 C520 C529 C539 126(4) . .
C505 C510 C529 C520 -15(4) . .
C518 C510 C529 C520 143(3) . .
C505 C510 C529 C539 -149(3) . .
C518 C510 C529 C539 9(4) . .
C529 C520 C530 C540 -3(5) . .
C506 C520 C530 C540 -154(3) . .
C529 C520 C530 C521 151(3) . .
C506 C520 C530 C521 0(4) . .
C531 C521 C530 C540 -3(5) . .
C511 C521 C530 C540 142(3) . .
C531 C521 C530 C520 -152(3) . .
C511 C521 C530 C520 -7(4) . .
C511 C521 C531 C541 -146(3) . .
C530 C521 C531 C541 -7(5) . .
C511 C521 C531 C532 6(5) . .
C530 C521 C531 C532 145(3) . .
C523 C522 C532 C542 10(4) . .
C512 C522 C532 C542 155(3) . .
C523 C522 C532 C531 -134(3) . .
C512 C522 C532 C531 10(5) . .
C541 C531 C532 C522 149(3) . .
C521 C531 C532 C522 -6(4) . .
C541 C531 C532 C542 7(5) . .
C521 C531 C532 C542 -147(3) . .
C522 C523 C533 C543 -11(4) . .
C513 C523 C533 C543 -158(3) . .
C522 C523 C533 C534 141(3) . .
C513 C523 C533 C534 -5(4) . .
C525 C524 C534 C544 22(3) . .
C514 C524 C534 C544 153(2) . .
C525 C524 C534 C533 -133(3) . .
C514 C524 C534 C533 -2(4) . .
C543 C533 C534 C544 -1(4) . .
C523 C533 C534 C544 -153(3) . .
C543 C533 C534 C524 154(3) . .
C523 C533 C534 C524 3(4) . .
C524 C525 C535 C545 -4(5) . .
C515 C525 C535 C545 -148(3) . .
C524 C525 C535 C536 143(3) . .
C515 C525 C535 C536 -1(5) . .
C527 C526 C536 C546 20(5) . .
C516 C526 C536 C546 153(3) . .
C527 C526 C536 C535 -135(3) . .
C516 C526 C536 C535 -2(5) . .
C545 C535 C536 C526 153(3) . .
C525 C535 C536 C526 6(5) . .
C545 C535 C536 C546 3(5) . .
C525 C535 C536 C546 -143(3) . .
C526 C527 C537 C547 -0(9) . .
C517 C527 C537 C547 -150(6) . .
C526 C527 C537 C538 136(6) . .
C517 C527 C537 C538 -13(9) . .
C539 C528 C538 C548 26(4) . .
C518 C528 C538 C548 164(2) . .
C539 C528 C538 C537 -134(5) . .
C518 C528 C538 C537 4(5) . .
C547 C537 C538 C548 4(8) . .
C527 C537 C538 C548 -143(4) . .
C547 C537 C538 C528 157(3) . .
C527 C537 C538 C528 10(9) . .
C518 C528 C539 C549 -161(4) . .
C538 C528 C539 C549 -16(7) . .
C518 C528 C539 C529 1(5) . .
C538 C528 C539 C529 145(3) . .
C520 C529 C539 C549 29(7) . .
C510 C529 C539 C549 156(4) . .
C520 C529 C539 C528 -132(4) . .
C510 C529 C539 C528 -6(5) . .
C520 C530 C540 C550 161(3) . .
C521 C530 C540 C550 15(5) . .
C520 C530 C540 C549 18(5) . .
C521 C530 C540 C549 -128(3) . .
C521 C531 C541 C551 154(3) . .
C532 C531 C541 C551 2(5) . .
C521 C531 C541 C550 1(5) . .
C532 C531 C541 C550 -150(3) . .
C522 C532 C542 C543 -12(4) . .
C531 C532 C542 C543 130(3) . .
C522 C532 C542 C552 -149(3) . .
C531 C532 C542 C552 -7(4) . .
C523 C533 C543 C542 9(5) . .
C534 C533 C543 C542 -144(3) . .
C523 C533 C543 C553 156(3) . .
C534 C533 C543 C553 3(5) . .
C532 C542 C543 C533 3(5) . .
C552 C542 C543 C533 147(3) . .
C532 C542 C543 C553 -144(3) . .
C552 C542 C543 C553 -0(4) . .
C524 C534 C544 C545 -27(4) . .
C533 C534 C544 C545 127(3) . .
C524 C534 C544 C554 -153(3) . .
C533 C534 C544 C554 1(4) . .
C525 C535 C545 C544 -0(5) . .
C536 C535 C545 C544 -150(3) . .
C525 C535 C545 C555 156(3) . .
C536 C535 C545 C555 6(5) . .
C534 C544 C545 C535 16(5) . .
C554 C544 C545 C535 154(3) . .
C534 C544 C545 C555 -142(3) . .
C554 C544 C545 C555 -5(4) . .
C526 C536 C546 C547 -22(5) . .
C535 C536 C546 C547 128(3) . .
C526 C536 C546 C556 -158(3) . .
C535 C536 C546 C556 -8(4) . .
C527 C537 C547 C546 -1(9) . .
C538 C537 C547 C546 -148(3) . .
C527 C537 C547 C557 141(4) . .
C538 C537 C547 C557 -6(9) . .
C536 C546 C547 C537 13(5) . .
C556 C546 C547 C537 149(4) . .
C536 C546 C547 C557 -140(3) . .
C556 C546 C547 C557 -4(3) . .
C528 C538 C548 C558 -156(2) . .
C537 C538 C548 C558 -3(7) . .
C528 C538 C548 C559 -19(3) . .
C537 C538 C548 C559 133(6) . .
C528 C539 C549 C559 -2(6) . .
C529 C539 C549 C559 -164(4) . .
C528 C539 C549 C540 149(4) . .
C529 C539 C549 C540 -12(6) . .
C530 C540 C549 C559 137(3) . .
C550 C540 C549 C559 -2(5) . .
C530 C540 C549 C539 -9(5) . .
C550 C540 C549 C539 -149(3) . .
C531 C541 C550 C560 150(3) . .
C551 C541 C550 C560 -3(4) . .
C531 C541 C550 C540 15(5) . .
C551 C541 C550 C540 -137(3) . .
C530 C540 C550 C560 -152(2) . .
C549 C540 C550 C560 -3(4) . .
C530 C540 C550 C541 -22(4) . .
C549 C540 C550 C541 127(3) . .
C531 C541 C551 C552 -16(5) . .
C550 C541 C551 C552 135(3) . .
C531 C541 C551 C561 -149(3) . .
C550 C541 C551 C561 1(3) . .
C541 C551 C552 C562 -127(3) . .
C561 C551 C552 C562 -2(4) . .
C541 C551 C552 C542 16(4) . .
C561 C551 C552 C542 140(2) . .
C543 C542 C552 C551 -147(3) . .
C532 C542 C552 C551 -4(4) . .
C543 C542 C552 C562 5(3) . .
C532 C542 C552 C562 147(3) . .
C533 C543 C553 C554 -6(5) . .
C542 C543 C553 C554 145(3) . .
C533 C543 C553 C562 -155(3) . .
C542 C543 C553 C562 -4(4) . .
C562 C553 C554 C563 13(4) . .
C543 C553 C554 C563 -133(4) . .
C562 C553 C554 C544 152(3) . .
C543 C553 C554 C544 6(5) . .
C534 C544 C554 C553 -3(4) . .
C545 C544 C554 C553 -137(3) . .
C534 C544 C554 C563 133(3) . .
C545 C544 C554 C563 -1(4) . .
C535 C545 C555 C556 -10(5) . .
C544 C545 C555 C556 148(3) . .
C535 C545 C555 C563 -150(3) . .
C544 C545 C555 C563 8(4) . .
C563 C555 C556 C546 140(3) . .
C545 C555 C556 C546 4(4) . .
C563 C555 C556 C564 -5(4) . .
C545 C555 C556 C564 -140(3) . .
C536 C546 C556 C555 4(4) . .
C547 C546 C556 C555 -140(3) . .
C536 C546 C556 C564 150(3) . .
C547 C546 C556 C564 6(3) . .
C537 C547 C557 C558 8(7) . .
C546 C547 C557 C558 151(3) . .
C537 C547 C557 C564 -141(6) . .
C546 C547 C557 C564 1(3) . .
C547 C557 C558 C565 -133(3) . .
C564 C557 C558 C565 16(4) . .
C547 C557 C558 C548 -4(3) . .
C564 C557 C558 C548 145(2) . .
C538 C548 C558 C557 3(3) . .
C559 C548 C558 C557 -141(2) . .
C538 C548 C558 C565 140(2) . .
C559 C548 C558 C565 -3(3) . .
C539 C549 C559 C569 153(3) . .
C540 C549 C559 C569 8(4) . .
C539 C549 C559 C548 8(5) . .
C540 C549 C559 C548 -137(3) . .
C538 C548 C559 C549 4(4) . .
C558 C548 C559 C549 148(3) . .
C538 C548 C559 C569 -140(2) . .
C558 C548 C559 C569 4(3) . .
C541 C550 C560 C569 -140(2) . .
C540 C550 C560 C569 3(4) . .
C541 C550 C560 C561 3(3) . .
C540 C550 C560 C561 146(2) . .
C552 C551 C561 C566 11(3) . .
C541 C551 C561 C566 150(2) . .
C552 C551 C561 C560 -138(2) . .
C541 C551 C561 C560 1(3) . .
C569 C560 C561 C566 -2(3) . .
C550 C560 C561 C566 -149(2) . .
C569 C560 C561 C551 144(2) . .
C550 C560 C561 C551 -3(3) . .
C551 C552 C562 C567 -4(4) . .
C542 C552 C562 C567 -147(2) . .
C551 C552 C562 C553 136(3) . .
C542 C552 C562 C553 -8(3) . .
C554 C553 C562 C567 -22(5) . .
C543 C553 C562 C567 133(3) . .
C554 C553 C562 C552 -148(3) . .
C543 C553 C562 C552 7(4) . .
C556 C555 C563 C568 0(5) . .
C545 C555 C563 C568 140(3) . .
C556 C555 C563 C554 -147(3) . .
C545 C555 C563 C554 -8(4) . .
C553 C554 C563 C568 -7(5) . .
C544 C554 C563 C568 -141(3) . .
C553 C554 C563 C555 140(3) . .
C544 C554 C563 C555 6(4) . .
C558 C557 C564 C579 -8(4) . .
C547 C557 C564 C579 144(3) . .
C558 C557 C564 C556 -150(2) . .
C547 C557 C564 C556 2(3) . .
C555 C556 C564 C579 6(4) . .
C546 C556 C564 C579 -145(3) . .
C555 C556 C564 C557 145(2) . .
C546 C556 C564 C557 -5(3) . .
C557 C558 C565 C570 -12(4) . .
C548 C558 C565 C570 -140(2) . .
C557 C558 C565 C569 130(2) . .
C548 C558 C565 C569 2(3) . .
C551 C561 C566 C570 -140(2) . .
C560 C561 C566 C570 7(3) . .
C551 C561 C566 C567 -13(3) . .
C560 C561 C566 C567 134(2) . .
C552 C562 C567 C566 1(5) . .
C553 C562 C567 C566 -128(3) . .
C552 C562 C567 C568 149(2) . .
C553 C562 C567 C568 20(4) . .
C561 C566 C567 C562 8(4) . .
C570 C566 C567 C562 143(3) . .
C561 C566 C567 C568 -140(2) . .
C570 C566 C567 C568 -6(3) . .
C555 C563 C568 C567 -133(3) . .
C554 C563 C568 C567 6(5) . .
C555 C563 C568 C579 3(5) . .
C554 C563 C568 C579 143(3) . .
C562 C567 C568 C563 -11(4) . .
C566 C567 C568 C563 144(3) . .
C562 C567 C568 C579 -152(2) . .
C566 C567 C568 C579 4(3) . .
C550 C560 C569 C565 137(2) . .
C561 C560 C569 C565 -2(3) . .
C550 C560 C569 C559 4(4) . .
C561 C560 C569 C559 -136(2) . .
C570 C565 C569 C560 1(4) . .
C558 C565 C569 C560 -141(2) . .
C570 C565 C569 C559 144(2) . .
C558 C565 C569 C559 1(3) . .
C549 C559 C569 C560 -9(4) . .
C548 C559 C569 C560 140(2) . .
C549 C559 C569 C565 -152(2) . .
C548 C559 C569 C565 -3(3) . .
C558 C565 C570 C566 145(2) . .
C569 C565 C570 C566 3(4) . .
C558 C565 C570 C579 0(4) . .
C569 C565 C570 C579 -141(2) . .
C561 C566 C570 C565 -8(4) . .
C567 C566 C570 C565 -141(2) . .
C561 C566 C570 C579 139(2) . .
C567 C566 C570 C579 5(3) . .
C557 C564 C579 C568 -136(3) . .
C556 C564 C579 C568 -2(4) . .
C557 C564 C579 C570 -3(4) . .
C556 C564 C579 C570 131(3) . .
C563 C568 C579 C564 -2(4) . .
C567 C568 C579 C564 139(3) . .
C563 C568 C579 C570 -142(3) . .
C567 C568 C579 C570 -1(3) . .
C565 C570 C579 C564 7(4) . .
C566 C570 C579 C564 -141(3) . .
C565 C570 C579 C568 145(2) . .
C566 C570 C579 C568 -3(3) . .
